data_4508353
loop_
_publ_author_name
'Peuronen, Anssi'
'Lehtim\"aki, Esa'
'Lahtinen, Manu'

_publ_section_title
;
 Self-Assembly of Water-Mediated Supramolecular Cationic Archimedean
 Solids
;
_journal_issue 10
_journal_name_full 'Crystal Growth &amp; Design'
_journal_page_first 4615
_journal_paper_doi 10.1021/cg401246n
_journal_volume 13
_journal_year 2013
_chemical_formula_moiety '6(F6 P), 13(H2 O), H2 O0.63, 0.37(O), 2(C30 H51 N6)'
_chemical_formula_sum 'C60 H130 F36 N12 O14 P6'
_chemical_formula_weight 2113.58
_space_group_crystal_system triclinic
_space_group_IT_number 2
_space_group_name_Hall '-P 1'
_space_group_name_H-M_alt 'P -1'
_symmetry_space_group_name_Hall '-P 1'
_symmetry_space_group_name_H-M 'P -1'
_atom_sites_solution_hydrogens geom
_atom_sites_solution_primary direct
_atom_sites_solution_secondary difmap
_cell_angle_alpha 90.8733(16)
_cell_angle_beta 93.7874(16)
_cell_angle_gamma 90.4275(17)
_cell_formula_units_Z 2
_cell_length_a 12.7737(3)
_cell_length_b 14.4820(3)
_cell_length_c 23.5105(4)
_cell_measurement_reflns_used 23615
_cell_measurement_temperature 123.00(10)
_cell_measurement_theta_max 74.3350
_cell_measurement_theta_min 3.4540
_cell_volume 4339.02(15)
_computing_cell_refinement
;
CrysAlisPro, Agilent Technologies,
Version 1.171.36.24 (release 03-12-2012 CrysAlis171 .NET)
(compiled Dec  3 2012,18:21:49)
;
_computing_data_collection
;
CrysAlisPro, Agilent Technologies,
Version 1.171.36.24 (release 03-12-2012 CrysAlis171 .NET)
(compiled Dec  3 2012,18:21:49)
;
_computing_data_reduction
;
CrysAlisPro, Agilent Technologies,
Version 1.171.36.24 (release 03-12-2012 CrysAlis171 .NET)
(compiled Dec  3 2012,18:21:49)
;
_computing_molecular_graphics
;
O. V. Dolomanov, L. J. Bourhis, R. J. Gildea, J. A. K. Howard and H. Puschmann,
OLEX2: a complete structure solution, refinement and analysis program.
J. Appl. Cryst. (2009). 42, 339-341.
;
_computing_publication_material
;
O. V. Dolomanov, L. J. Bourhis, R. J. Gildea, J. A. K. Howard and H. Puschmann,
OLEX2: a complete structure solution, refinement and analysis program.
J. Appl. Cryst. (2009). 42, 339-341.
;
_computing_structure_refinement
;
SHELXL, G.M. Sheldrick, Acta Cryst.
(2008). A64, 112-122
;
_computing_structure_solution
;
SHELXS, G.M. Sheldrick, Acta Cryst.
(2008). A64, 112-122
;
_diffrn_ambient_temperature 123.00(10)
_diffrn_detector_area_resol_mean 10.3953
_diffrn_measured_fraction_theta_full 0.997
_diffrn_measured_fraction_theta_max 0.997
_diffrn_measurement_details
;
  1 omega  -69.00   32.00   0.5000    5.0000
omega____ theta____ kappa____ phi______ frames
    -      -41.6176   57.0000  120.0000 202

  2 omega  -70.00   32.00   0.5000    5.0000
omega____ theta____ kappa____ phi______ frames
    -      -41.6176   57.0000 -120.0000 204

  3 omega  -70.00   32.00   0.5000    5.0000
omega____ theta____ kappa____ phi______ frames
    -      -41.6176   57.0000    0.0000 204

  4 omega   32.00   91.00   0.5000   30.0000
omega____ theta____ kappa____ phi______ frames
    -      107.8188  -30.0000   90.0000 118

  5 omega  119.00  154.00   0.5000   30.0000
omega____ theta____ kappa____ phi______ frames
    -      107.8188  125.0000  120.0000 70

  6 omega   32.00   64.00   0.5000   30.0000
omega____ theta____ kappa____ phi______ frames
    -      107.8188  -30.0000 -120.0000 64

  7 omega   25.00  101.00   0.5000   30.0000
omega____ theta____ kappa____ phi______ frames
    -      107.8188  -94.0000   90.0000 152

  8 omega   36.00  122.00   0.5000   30.0000
omega____ theta____ kappa____ phi______ frames
    -      107.8188 -125.0000 -150.0000 172

  9 omega   32.00   83.00   0.5000   30.0000
omega____ theta____ kappa____ phi______ frames
    -      107.8188  -30.0000  150.0000 102

 10 omega   27.00   57.00   0.5000   30.0000
omega____ theta____ kappa____ phi______ frames
    -      107.8188  -91.0000  -83.0000 60

 11 omega   90.00  142.00   0.5000   30.0000
omega____ theta____ kappa____ phi______ frames
    -      107.8188  -91.0000  -83.0000 104

 12 omega   39.00   91.00   0.5000   30.0000
omega____ theta____ kappa____ phi______ frames
    -      107.8188  -30.0000   30.0000 104

 13 omega   80.00  153.00   0.5000   30.0000
omega____ theta____ kappa____ phi______ frames
    -      107.8188   30.0000    0.0000 146

 14 omega   80.00  178.00   0.5000   30.0000
omega____ theta____ kappa____ phi______ frames
    -      107.8188   30.0000   60.0000 196

 15 omega   37.00  135.00   0.5000   30.0000
omega____ theta____ kappa____ phi______ frames
    -      107.8188  -77.0000 -150.0000 196

 16 omega -118.00   -9.00   0.5000    5.0000
omega____ theta____ kappa____ phi______ frames
    -      -41.6176  -77.0000 -150.0000 218

 17 omega -118.00   -9.00   0.5000    5.0000
omega____ theta____ kappa____ phi______ frames
    -      -41.6176  -77.0000    0.0000 218

 18 omega -114.00  -13.00   0.5000    5.0000
omega____ theta____ kappa____ phi______ frames
    -      -41.6176  -57.0000 -120.0000 202

 19 omega -118.00   -9.00   0.5000    5.0000
omega____ theta____ kappa____ phi______ frames
    -      -41.6176  -77.0000  120.0000 218

 20 omega   80.00  178.00   0.5000   30.0000
omega____ theta____ kappa____ phi______ frames
    -      107.8188   30.0000  -90.0000 196

 21 omega   75.00  178.00   0.5000   30.0000
omega____ theta____ kappa____ phi______ frames
    -      107.8188   77.0000   90.0000 206

 22 omega   55.00  178.00   0.5000   30.0000
omega____ theta____ kappa____ phi______ frames
    -      107.8188   15.0000 -150.0000 246

 23 omega   35.00  122.00   0.5000   30.0000
omega____ theta____ kappa____ phi______ frames
    -      107.8188 -125.0000  -60.0000 174
;
_diffrn_measurement_device_type 'SuperNova, Dual, Cu at zero, Atlas'
_diffrn_measurement_method '\w scans'
_diffrn_orient_matrix_UB_11 -0.0753681000
_diffrn_orient_matrix_UB_12 -0.0096559000
_diffrn_orient_matrix_UB_13 -0.0537169000
_diffrn_orient_matrix_UB_21 -0.0777078000
_diffrn_orient_matrix_UB_22 0.0655589000
_diffrn_orient_matrix_UB_23 0.0271473000
_diffrn_orient_matrix_UB_31 0.0537719000
_diffrn_orient_matrix_UB_32 0.0832375000
_diffrn_orient_matrix_UB_33 -0.0262892000
_diffrn_radiation_monochromator mirror
_diffrn_radiation_type 'Cu K\a'
_diffrn_radiation_wavelength 1.5418
_diffrn_reflns_av_R_equivalents 0.0550
_diffrn_reflns_av_unetI/netI 0.0455
_diffrn_reflns_limit_h_max 15
_diffrn_reflns_limit_h_min -15
_diffrn_reflns_limit_k_max 17
_diffrn_reflns_limit_k_min -17
_diffrn_reflns_limit_l_max 28
_diffrn_reflns_limit_l_min -28
_diffrn_reflns_number 44463
_diffrn_reflns_theta_full 67.00
_diffrn_reflns_theta_max 67.00
_diffrn_reflns_theta_min 3.05
_diffrn_source 'SuperNova (Cu) X-ray Source'
_exptl_absorpt_coefficient_mu 2.444
_exptl_absorpt_correction_T_max 0.839
_exptl_absorpt_correction_T_min 0.598
_exptl_absorpt_correction_type analytical
_exptl_absorpt_process_details
;
CrysAlisPro, Agilent Technologies,
Version 1.171.36.24 (release 03-12-2012 CrysAlis171 .NET)
(compiled Dec  3 2012,18:21:49)
Analytical numeric absorption correction using a multifaceted crystal
            model based on expressions derived by R.C. Clark & J.S. Reid.
(Clark, R. C. & Reid, J. S. (1995). Acta Cryst. A51, 887-897)
;
_exptl_crystal_colour colourless
_exptl_crystal_density_diffrn 1.618
_exptl_crystal_density_method 'not measured'
_exptl_crystal_description plate
_exptl_crystal_F_000 2200
_exptl_crystal_size_max 0.3128
_exptl_crystal_size_mid 0.2176
_exptl_crystal_size_min 0.0895
_refine_diff_density_max 1.158
_refine_diff_density_min -0.782
_refine_diff_density_rms 0.109
_refine_ls_extinction_method none
_refine_ls_goodness_of_fit_ref 1.017
_refine_ls_hydrogen_treatment mixed
_refine_ls_matrix_type full
_refine_ls_number_parameters 1301
_refine_ls_number_reflns 15397
_refine_ls_number_restraints 252
_refine_ls_restrained_S_all 1.052
_refine_ls_R_factor_all 0.1013
_refine_ls_R_factor_gt 0.0927
_refine_ls_shift/su_max 0.003
_refine_ls_shift/su_mean 0.000
_refine_ls_structure_factor_coef Fsqd
_refine_ls_weighting_details 'calc w=1/[\s^2^(Fo^2^)+(0.1523P)^2^+10.8256P] where P=(Fo^2^+2Fc^2^)/3'
_refine_ls_weighting_scheme calc
_refine_ls_wR_factor_gt 0.2578
_refine_ls_wR_factor_ref 0.2670
_reflns_number_gt 12909
_reflns_number_total 15397
_reflns_threshold_expression >2sigma(I)
_cod_data_source_file cg401246n_si_002.cif
_cod_data_source_block 2b
_cod_original_cell_volume 4339.00(15)
_cod_database_code 4508353
_reflns_odcompleteness_completeness 99.75
_reflns_odcompleteness_iscentric 1
_reflns_odcompleteness_theta 66.97
_olex2_refinement_description
;
1. Fixed Uiso
 At 1.2 times of:
  All C(H,H) groups
 At 1.5 times of:
  All C(H,H,H) groups
2. Restrained distances
 F21B-P4
 1.55 with sigma of 0.02
 P5B-F26B
 1.58 with sigma of 0.02
 F34A-P6
 1.55 with sigma of 0.02
 F34B-P6
 1.55 with sigma of 0.02
 F36A-P6
 1.55 with sigma of 0.02
 F36B-P6
 1.55 with sigma of 0.02
3. Uiso/Uaniso restraints and constraints
O12A \\sim O12B: within 1.7A with sigma of 0.02 and sigma for terminal atoms of 0.04
O13B \\sim O13A: within 1.7A with sigma of 0.02 and sigma for terminal atoms of 0.04
O2B \\sim O2A: within 1.7A with sigma of 0.02 and sigma for terminal atoms of 0.04
O14B \\sim O14A: within 1.7A with sigma of 0.02 and sigma for terminal atoms of 0.04
F26B \\sim F26A: within 1.7A with sigma of 0.01 and sigma for terminal atoms of 0.02
F25 \\sim P5B \\sim F27: within 1.7A with sigma of 0.005 and sigma for terminal atoms of 0.01
C12 \\sim N3 \\sim C10: within 1.7A with sigma of 0.01 and sigma for terminal atoms of 0.02
N11 \\sim C45 \\sim C47 \\sim C48 \\sim C49: within 1.7A with sigma of 0.01 and sigma for terminal atoms of 0.02
Uanis(O6) \\sim Ueq: with sigma of 0.01 and sigma for terminal atoms of 0.02
Uanis(O13B) \\sim Ueq, Uanis(O13A) \\sim Ueq: with sigma of 0.01 and sigma for terminal atoms of 0.02
Uanis(O10) \\sim Ueq, Uanis(O9) \\sim Ueq, Uanis(O8) \\sim Ueq: with sigma of 0.01 and sigma for terminal atoms of 0.02
Uanis(O2B) \\sim Ueq, Uanis(O2A) \\sim Ueq: with sigma of 0.01 and sigma for terminal atoms of 0.02
Uanis(O14A) \\sim Ueq, Uanis(O14B) \\sim Ueq: with sigma of 0.01 and sigma for terminal atoms of 0.02
Uanis(N11) \\sim Ueq: with sigma of 0.005 and sigma for terminal atoms of 0.01
Uanis(F28B) \\sim Ueq: with sigma of 0.02 and sigma for terminal atoms of 0.02
Uanis(F36A) \\sim Ueq, Uanis(P6) \\sim Ueq, Uanis(F31) \\sim Ueq, Uanis(F32A) \\sim Ueq, Uanis(F32B) \\sim Ueq, Uanis(F33) \\sim Ueq, Uanis(F34A) \\sim Ueq, Uanis(F34B) \\sim Ueq, Uanis(F35A) \\sim Ueq, Uanis(F35B) \\sim Ueq, Uanis(F36B) \\sim Ueq: with sigma of 0.005 and sigma for terminal atoms of 0.01
Uanis(C10) \\sim Ueq, Uanis(C12) \\sim Ueq: with sigma of 0.004 and sigma for terminal atoms of 0.008
Uanis(C47) \\sim Ueq, Uanis(C48) \\sim Ueq, Uanis(C49) \\sim Ueq: with sigma of 0.005 and sigma for terminal atoms of 0.01
Uanis(F21A) = Uanis(F21B)
4. Others
 Sof(O2B)=Sof(H2BA)=Sof(H2BB)=Sof(O5B)=Sof(H5BA)=Sof(H5BB)=Sof(O7B)=Sof(O12B)=
 Sof(H12E)=Sof(H12F)=Sof(O13B)=Sof(H13E)=Sof(H13F)=Sof(O14B)=Sof(H14E)=
 Sof(H14F)=1-FVAR(1)
 Sof(O2A)=Sof(H2AA)=Sof(H2AB)=Sof(O5A)=Sof(H5AA)=Sof(H5AB)=Sof(O7A)=Sof(O12A)=
 Sof(H12C)=Sof(H12D)=Sof(O13A)=Sof(H13C)=Sof(H13D)=Sof(O14A)=Sof(H14C)=
 Sof(H14D)=FVAR(1)
 Sof(F32B)=Sof(F34B)=Sof(F35B)=Sof(F36B)=1-FVAR(2)
 Sof(F32A)=Sof(F34A)=Sof(F35A)=Sof(F36A)=FVAR(2)
 Sof(F21B)=1-FVAR(3)
 Sof(F21A)=FVAR(3)
 Sof(P5B)=Sof(F26B)=Sof(F28B)=Sof(F29B)=Sof(F30B)=1-FVAR(4)
 Sof(P5A)=Sof(F26A)=Sof(F28A)=Sof(F29A)=Sof(F30A)=FVAR(4)
 Fixed Uiso: H1C(0.1365) H1D(0.1365) H2AA(0.0765) H2AB(0.0765) H2BA(0.129)
 H2BB(0.129) H3C(0.132) H3D(0.132) H4C(0.1245) H4D(0.1245) H5AA(0.1485)
 H5AB(0.1485) H5BA(0.0735) H5BB(0.0735) H6C(0.33) H6D(0.33) H7AA(0.153)
 H7AB(0.153) H8C(0.273) H8D(0.273) H9C(0.27) H9D(0.27) H10C(0.213) H10D(0.213)
 H11C(0.132) H11D(0.132) H12C(0.0675) H12D(0.0675) H12E(0.1095) H12F(0.1095)
 H13C(0.1425) H13D(0.1425) H13E(0.15) H13F(0.15) H14C(0.147) H14D(0.147)
 H14E(0.111) H14F(0.111)
 Fixed X: H1C(0.57712) H1D(0.63131) H2AA(0.76499) H2AB(0.681561)
 H2BA(0.800509) H2BB(0.79262) H3C(0.92095) H3D(0.942599) H4C(1.07235)
 H4D(1.079989) H5AA(1.27195) H5AB(1.19311) H5BA(1.15689) H5BB(1.22971)
 H6C(1.44735) H6D(1.34662) H7AA(1.400169) H7AB(1.43882) H8C(0.56237)
 H8D(0.5907) H9C(0.54076) H9D(0.641041) H10C(0.26431) H10D(0.24896)
 H11C(0.066689) H11D(0.103291) H12C(-0.073421) H12D(-0.056331) H12E(-0.069011)
 H12F(-0.065081) H13C(-0.21768) H13D(-0.292371) H13E(-0.28638) H13F(-0.19504)
 H14C(0.58574) H14D(0.617311) H14E(0.664281) H14F(0.591321)
 Fixed Y: H1C(0.662331) H1D(0.73308) H2AA(0.83858) H2AB(0.89354)
 H2BA(0.822141) H2BB(0.73926) H3C(0.88227) H3D(0.7928) H4C(0.6737) H4D(0.71333)
 H5AA(0.723981) H5AB(0.658041) H5BA(0.746989) H5BB(0.772969) H6C(0.63254)
 H6D(0.613021) H7AA(0.40212) H7AB(0.4698) H8C(-0.03089) H8D(-0.092931)
 H9C(0.12042) H9D(0.11231) H10C(0.761901) H10D(0.79031) H11C(0.83712)
 H11D(0.79784) H12C(0.634689) H12D(0.727449) H12E(0.62633) H12F(0.711221)
 H13C(0.67917) H13D(0.605981) H13E(0.660911) H13F(0.691821) H14C(-0.15985)
 H14D(-0.245451) H14E(-0.24852) H14F(-0.179699)
 Fixed Z: H1C(1.02203) H1D(0.994449) H2AA(0.982759) H2AB(1.001121)
 H2BA(0.994809) H2BB(1.025861) H3C(0.9312) H3D(0.95272) H4C(0.99234)
 H4D(0.937849) H5AA(0.87429) H5AB(0.88515) H5BA(0.85694) H5BB(0.902789)
 H6C(0.96418) H6D(0.93722) H7AA(0.876469) H7AB(0.917089) H8C(0.5694)
 H8D(0.613941) H9C(0.532169) H9D(0.56149) H10C(0.42317) H10D(0.36567)
 H11C(0.48354) H11D(0.432859) H12C(0.42031) H12D(0.439408) H12E(0.43162)
 H12F(0.46282) H13C(0.49174) H13D(0.49169) H13E(0.52555) H13F(0.4999)
 H14C(0.52349) H14D(0.50009) H14E(0.50851) H14F(0.52272)
5.a Secondary CH2 refined with riding coordinates:
 C1(H1A,H1B), C2(H2A,H2B), C3(H3A,H3B), C4(H4A,H4B), C5(H5A,H5B), C6(H6A,H6B),
 C7(H7A,H7B), C8(H8A,H8B), C9(H9A,H9B), C10(H10A,H10B), C11(H11A,H11B),
 C12(H12A,H12B), C13(H13A,H13B), C14(H14A,H14B), C15(H15A,H15B), C16(H16A,H16B),
  C17(H17A,H17B), C18(H18A,H18B), C19(H19A,H19B), C20(H20A,H20B), C21(H21A,
 H21B), C31(H31A,H31B), C32(H32A,H32B), C33(H33A,H33B), C34(H34A,H34B),
 C35(H35A,H35B), C36(H36A,H36B), C37(H37A,H37B), C38(H38A,H38B), C39(H39A,H39B),
  C40(H40A,H40B), C41(H41A,H41B), C42(H42A,H42B), C43(H43A,H43B), C44(H44A,
 H44B), C45(H45A,H45B), C46(H46A,H46B), C47(H47A,H47B), C48(H48A,H48B),
 C49(H49A,H49B), C50(H50A,H50B), C51(H51A,H51B)
5.b Idealised Me refined as rotating group:
 C28(H28A,H28B,H28C), C29(H29A,H29B,H29C), C30(H30A,H30B,H30C), C58(H58A,H58B,
 H58C), C59(H59A,H59B,H59C), C60(H60A,H60B,H60C)
;

loop_
_space_group_symop_id
_space_group_symop_operation_xyz
1 'x, y, z'
2 '-x, -y, -z'

loop_
_atom_site_label
_atom_site_type_symbol
_atom_site_fract_x
_atom_site_fract_y
_atom_site_fract_z
_atom_site_U_iso_or_equiv
_atom_site_adp_type
_atom_site_occupancy
_atom_site_symmetry_multiplicity
_atom_site_calc_flag
_atom_site_refinement_flags
_atom_site_disorder_assembly
_atom_site_disorder_group
P1 P 0.78199(10) 0.30322(9) 0.74528(7) 0.0487(3) Uani 1 1 d . . .
P2 P 0.34756(10) -0.12218(9) 1.00819(5) 0.0415(3) Uani 1 1 d . . .
P3 P 0.82766(9) -0.03903(8) 0.67057(5) 0.0396(3) Uani 1 1 d . . .
P4 P 0.34480(10) 0.62079(9) 0.51016(5) 0.0438(3) Uani 1 1 d D . .
P5A P 1.1782(4) 0.4623(3) 0.8317(3) 0.0444(11) Uani 0.76(2) 1 d P A 1
P5B P 1.2087(16) 0.4626(11) 0.8447(7) 0.056(2) Uani 0.24(2) 1 d PDU A 2
P6 P 0.22377(10) -0.20085(10) 0.74652(7) 0.0532(4) Uani 1 1 d DU . .
F1 F 0.6877(3) 0.3243(3) 0.78527(16) 0.0708(10) Uani 1 1 d . . .
F2 F 0.7234(3) 0.3594(3) 0.69437(18) 0.0756(11) Uani 1 1 d . . .
F3 F 0.8399(5) 0.3968(3) 0.7664(2) 0.1064(17) Uani 1 1 d . . .
F4 F 0.8413(4) 0.2497(4) 0.7945(2) 0.1053(17) Uani 1 1 d . . .
F5 F 0.7203(3) 0.2143(3) 0.72118(18) 0.0752(11) Uani 1 1 d . . .
F6 F 0.8739(3) 0.2821(4) 0.7052(2) 0.0969(16) Uani 1 1 d . . .
F7 F 0.3325(3) -0.0769(3) 0.94638(13) 0.0581(8) Uani 1 1 d . . .
F8 F 0.4691(3) -0.0972(3) 1.01117(16) 0.0659(9) Uani 1 1 d . . .
F9 F 0.3629(3) -0.1669(2) 1.07006(13) 0.0532(7) Uani 1 1 d . . .
F10 F 0.3720(3) -0.2196(3) 0.97880(15) 0.0659(9) Uani 1 1 d . . .
F11 F 0.2267(2) -0.1494(3) 1.00549(14) 0.0601(8) Uani 1 1 d . . .
F12 F 0.3224(3) -0.0249(2) 1.03704(14) 0.0622(9) Uani 1 1 d . . .
F13 F 0.9338(3) -0.0857(3) 0.69271(16) 0.0674(9) Uani 1 1 d . . .
F14 F 0.8285(3) 0.0231(3) 0.72739(15) 0.0663(9) Uani 1 1 d . . .
F15 F 0.8916(3) 0.0388(2) 0.64054(14) 0.0560(8) Uani 1 1 d . . .
F16 F 0.7210(3) 0.0082(3) 0.6495(2) 0.0793(12) Uani 1 1 d . . .
F17 F 0.8263(3) -0.1011(3) 0.61394(15) 0.0648(9) Uani 1 1 d . . .
F18 F 0.7640(3) -0.1177(2) 0.70082(18) 0.0730(11) Uani 1 1 d . . .
F19 F 0.2258(3) 0.6514(4) 0.50708(16) 0.0786(12) Uani 1 1 d . B .
F20 F 0.3303(3) 0.5747(3) 0.44786(13) 0.0626(9) Uani 1 1 d . B .
F21A F 0.325(4) 0.508(3) 0.538(2) 0.059(3) Uani 0.30(8) 1 d P B 5
F21B F 0.310(2) 0.5300(17) 0.5373(7) 0.059(3) Uani 0.70(8) 1 d PD B 6
F22 F 0.4649(3) 0.5928(3) 0.51348(16) 0.0630(9) Uani 1 1 d . B .
F23 F 0.3605(3) 0.6652(2) 0.57285(13) 0.0598(8) Uani 1 1 d . B .
F24 F 0.3750(3) 0.7169(3) 0.48302(16) 0.0708(10) Uani 1 1 d . B .
F25 F 1.1111(3) 0.5376(2) 0.86041(15) 0.0587(8) Uani 1 1 d U . .
F26A F 1.0742(6) 0.4071(6) 0.8097(3) 0.0621(17) Uani 0.76(2) 1 d PU A 1
F26B F 1.123(3) 0.4059(15) 0.8064(9) 0.072(6) Uani 0.24(2) 1 d PDU A 2
F27 F 1.1819(3) 0.4028(2) 0.89052(16) 0.0632(8) Uani 1 1 d U . .
F28A F 1.2456(8) 0.3844(4) 0.8018(5) 0.074(3) Uani 0.76(2) 1 d P A 1
F28B F 1.293(3) 0.3963(16) 0.8279(12) 0.071(7) Uani 0.24(2) 1 d PU A 2
F29A F 1.2815(5) 0.5159(5) 0.8507(7) 0.099(5) Uani 0.76(2) 1 d P A 1
F29B F 1.2917(15) 0.5222(14) 0.8843(8) 0.050(5) Uani 0.24(2) 1 d P A 2
F30A F 1.1726(9) 0.5196(5) 0.7728(5) 0.085(3) Uani 0.76(2) 1 d P A 1
F30B F 1.2258(17) 0.5258(9) 0.7924(5) 0.038(5) Uani 0.24(2) 1 d P A 2
F31 F 0.1276(3) -0.2286(4) 0.7806(2) 0.1042(17) Uani 1 1 d U C .
F32A F 0.2765(10) -0.2867(7) 0.7739(5) 0.071(3) Uani 0.547(11) 1 d PU C 1
F32B F 0.3050(8) -0.2572(8) 0.7843(5) 0.050(3) Uani 0.453(11) 1 d PU C 2
F33 F 0.3213(3) -0.1763(3) 0.71025(17) 0.0745(11) Uani 1 1 d U C .
F34A F 0.2792(7) -0.1417(6) 0.8039(3) 0.069(2) Uani 0.547(11) 1 d PDU C 1
F34B F 0.2382(10) -0.1144(7) 0.7756(6) 0.085(4) Uani 0.453(11) 1 d PDU C 2
F35A F 0.1670(8) -0.1028(7) 0.7320(5) 0.102(4) Uani 0.547(11) 1 d PU C 1
F35B F 0.1523(7) -0.1625(8) 0.6928(4) 0.076(3) Uani 0.453(11) 1 d PU C 2
F36A F 0.1627(8) -0.2487(8) 0.6997(4) 0.092(3) Uani 0.547(11) 1 d PDU C 1
F36B F 0.2180(8) -0.2986(6) 0.7027(4) 0.063(3) Uani 0.453(11) 1 d PDU C 2
O1 O 0.5787(4) 0.6937(5) 0.9904(2) 0.0921(18) Uani 1 1 d . . .
H1C H 0.5771 0.6623 1.0220 0.136 Uiso 1 1 d . D 1
H1D H 0.6313 0.7331 0.9944 0.136 Uiso 1 1 d . E 1
O2A O 0.7104(6) 0.8392(4) 1.0036(3) 0.0522(17) Uani 0.627(9) 1 d PU F 1
H2AA H 0.7650 0.8386 0.9828 0.076 Uiso 0.627(9) 1 d P F 1
H2AB H 0.6816 0.8935 1.0011 0.076 Uiso 0.627(9) 1 d P F 1
O2B O 0.7645(13) 0.7949(13) 1.0205(6) 0.084(4) Uani 0.373(9) 1 d PU F 2
H2BA H 0.8005 0.8221 0.9948 0.129 Uiso 0.373(9) 1 d P F 2
H2BB H 0.7926 0.7393 1.0259 0.129 Uiso 0.373(9) 1 d P F 2
O3 O 0.8942(3) 0.8343(4) 0.9470(3) 0.0876(18) Uani 1 1 d . . .
H3C H 0.9209 0.8823 0.9312 0.132 Uiso 1 1 d . . .
H3D H 0.9426 0.7928 0.9527 0.132 Uiso 1 1 d . . .
O4 O 1.0372(4) 0.7005(3) 0.9643(3) 0.0826(15) Uani 1 1 d . . .
H4C H 1.0723 0.6737 0.9923 0.125 Uiso 1 1 d . . .
H4D H 1.0800 0.7133 0.9378 0.125 Uiso 1 1 d . . .
O5A O 1.2318(11) 0.7032(8) 0.9007(4) 0.099(4) Uani 0.627(9) 1 d P F 1
H5AA H 1.2719 0.7240 0.8743 0.149 Uiso 0.627(9) 1 d P F 1
H5AB H 1.1931 0.6580 0.8851 0.149 Uiso 0.627(9) 1 d P F 1
O5B O 1.1676(9) 0.7496(8) 0.8939(4) 0.048(3) Uani 0.373(9) 1 d P F 2
H5BA H 1.1569 0.7470 0.8569 0.073 Uiso 0.373(9) 1 d P F 2
H5BB H 1.2297 0.7730 0.9028 0.073 Uiso 0.373(9) 1 d P F 2
O6 O 1.4052(11) 0.5871(12) 0.9547(6) 0.220(6) Uani 1 1 d U . .
H6C H 1.4473 0.6325 0.9642 0.330 Uiso 1 1 d . . .
H6D H 1.3466 0.6130 0.9372 0.330 Uiso 1 1 d . . .
O7A O 1.4501(7) 0.4141(7) 0.9039(6) 0.107(5) Uani 0.627(9) 1 d P F 1
H7AA H 1.4002 0.4021 0.8765 0.153 Uiso 1 1 d . G 1
H7AB H 1.4388 0.4698 0.9171 0.153 Uiso 1 1 d . H 1
O7B O 1.4664(8) 0.4499(9) 0.9535(5) 0.055(3) Uani 0.373(9) 1 d P F 2
O8 O 0.5478(6) -0.0848(7) 0.5831(6) 0.182(5) Uani 1 1 d U . .
H8C H 0.5624 -0.0309 0.5694 0.273 Uiso 1 1 d . . .
H8D H 0.5907 -0.0929 0.6139 0.273 Uiso 1 1 d . . .
O9 O 0.5881(10) 0.0797(9) 0.5441(5) 0.186(5) Uani 1 1 d U . .
H9C H 0.5408 0.1204 0.5322 0.270 Uiso 1 1 d . . .
H9D H 0.6410 0.1123 0.5615 0.270 Uiso 1 1 d . . .
O10 O 0.2387(8) 0.8061(6) 0.4011(3) 0.139(3) Uani 1 1 d U . .
H10C H 0.2643 0.7619 0.4232 0.213 Uiso 1 1 d . . .
H10D H 0.2490 0.7903 0.3657 0.213 Uiso 1 1 d . . .
O11 O 0.0480(4) 0.8049(4) 0.4531(3) 0.0875(17) Uani 1 1 d . . .
H11C H 0.0667 0.8371 0.4835 0.132 Uiso 1 1 d . . .
H11D H 0.1033 0.7978 0.4329 0.132 Uiso 1 1 d . . .
O12A O -0.1043(11) 0.6828(8) 0.4343(4) 0.045(2) Uani 0.627(9) 1 d PU F 1
H12C H -0.0734 0.6347 0.4203 0.068 Uiso 0.627(9) 1 d P F 1
H12D H -0.0563 0.7274 0.4394 0.068 Uiso 0.627(9) 1 d P F 1
O12B O -0.1025(19) 0.6621(17) 0.4547(10) 0.072(6) Uani 0.373(9) 1 d PU F 2
H12E H -0.0690 0.6263 0.4316 0.109 Uiso 0.373(9) 1 d P F 2
H12F H -0.0651 0.7112 0.4628 0.109 Uiso 0.373(9) 1 d P F 2
O13A O -0.2700(9) 0.6574(7) 0.5091(4) 0.095(3) Uani 0.627(9) 1 d PU F 1
H13C H -0.2177 0.6792 0.4917 0.142 Uiso 0.627(9) 1 d P F 1
H13D H -0.2924 0.6060 0.4917 0.142 Uiso 0.627(9) 1 d P F 1
O13B O -0.2300(17) 0.7107(13) 0.5236(7) 0.097(5) Uani 0.373(9) 1 d PU F 2
H13E H -0.2864 0.6609 0.5255 0.150 Uiso 0.373(9) 1 d P F 2
H13F H -0.1950 0.6918 0.4999 0.150 Uiso 0.373(9) 1 d P F 2
O14A O 0.5711(10) -0.1997(12) 0.4952(9) 0.100(5) Uani 0.627(9) 1 d PU F 1
H14C H 0.5857 -0.1599 0.5235 0.147 Uiso 0.627(9) 1 d P F 1
H14D H 0.6173 -0.2455 0.5001 0.147 Uiso 0.627(9) 1 d P F 1
O14B O 0.6013(15) -0.2199(14) 0.4970(10) 0.073(5) Uani 0.373(9) 1 d PU F 2
H14E H 0.6643 -0.2485 0.5085 0.111 Uiso 0.373(9) 1 d P F 2
H14F H 0.5913 -0.1797 0.5227 0.111 Uiso 0.373(9) 1 d P F 2
N1 N 0.1594(4) -0.0961(3) 0.5432(2) 0.0545(11) Uani 1 1 d . . .
N2 N 0.2274(3) 0.0512(3) 0.59536(16) 0.0344(8) Uani 1 1 d . . .
N3 N -0.0121(3) -0.0148(3) 0.89410(19) 0.0450(9) Uani 1 1 d U . .
N4 N 0.0950(3) 0.1122(2) 0.84848(16) 0.0328(8) Uani 1 1 d . . .
N5 N 0.5990(3) -0.1603(3) 0.83420(18) 0.0381(9) Uani 1 1 d . . .
N6 N 0.5500(2) 0.0067(2) 0.80773(15) 0.0292(7) Uani 1 1 d . . .
N7 N 0.8417(3) 0.3987(3) 0.95111(19) 0.0458(10) Uani 1 1 d . . .
N8 N 0.7763(3) 0.5498(3) 0.90437(16) 0.0342(8) Uani 1 1 d . . .
N9 N 0.4029(3) 0.3384(3) 0.66300(17) 0.0378(8) Uani 1 1 d . . .
N10 N 0.4540(2) 0.5056(2) 0.69270(15) 0.0288(7) Uani 1 1 d . . .
N11 N 1.0177(4) 0.4836(4) 0.6093(2) 0.0603(12) Uani 1 1 d U . .
N12 N 0.9120(3) 0.6119(3) 0.65486(19) 0.0422(10) Uani 1 1 d . . .
C1 C 0.0870(4) -0.0670(5) 0.5855(3) 0.0631(16) Uani 1 1 d . . .
H1A H 0.0800 -0.1169 0.6133 0.076 Uiso 1 1 calc R . .
H1B H 0.0169 -0.0565 0.5662 0.076 Uiso 1 1 calc R . .
C2 C 0.1242(4) 0.0212(4) 0.6171(2) 0.0440(11) Uani 1 1 d . . .
H2A H 0.0715 0.0703 0.6107 0.053 Uiso 1 1 calc R . .
H2B H 0.1330 0.0098 0.6585 0.053 Uiso 1 1 calc R . .
C3 C 0.1711(6) -0.0213(4) 0.5027(3) 0.0632(16) Uani 1 1 d . . .
H3A H 0.1024 -0.0101 0.4820 0.076 Uiso 1 1 calc R . .
H3B H 0.2209 -0.0405 0.4744 0.076 Uiso 1 1 calc R . .
C4 C 0.2103(5) 0.0679(4) 0.5318(2) 0.0517(13) Uani 1 1 d . . .
H4A H 0.1581 0.1173 0.5249 0.062 Uiso 1 1 calc R . .
H4B H 0.2769 0.0876 0.5163 0.062 Uiso 1 1 calc R . .
C5 C 0.2624(4) -0.1138(4) 0.5730(2) 0.0445(11) Uani 1 1 d . . .
H5A H 0.3121 -0.1353 0.5452 0.053 Uiso 1 1 calc R . .
H5B H 0.2551 -0.1631 0.6012 0.053 Uiso 1 1 calc R . .
C6 C 0.3055(4) -0.0256(3) 0.6035(2) 0.0424(11) Uani 1 1 d . . .
H6A H 0.3193 -0.0373 0.6447 0.051 Uiso 1 1 calc R . .
H6B H 0.3726 -0.0074 0.5878 0.051 Uiso 1 1 calc R . .
C7 C 0.2670(3) 0.1422(3) 0.62298(19) 0.0349(9) Uani 1 1 d . . .
H7A H 0.3315 0.1609 0.6049 0.042 Uiso 1 1 calc R . .
H7B H 0.2136 0.1900 0.6143 0.042 Uiso 1 1 calc R . .
C8 C 0.0995(4) -0.0200(4) 0.9132(3) 0.0531(14) Uani 1 1 d . . .
H8A H 0.1245 -0.0836 0.9070 0.064 Uiso 1 1 calc R . .
H8B H 0.1079 -0.0059 0.9546 0.064 Uiso 1 1 calc R . .
C9 C 0.1673(3) 0.0483(3) 0.8812(2) 0.0382(10) Uani 1 1 d . . .
H9A H 0.2145 0.0839 0.9087 0.046 Uiso 1 1 calc R . .
H9B H 0.2109 0.0141 0.8548 0.046 Uiso 1 1 calc R . .
C10 C -0.0514(5) 0.0754(4) 0.9086(3) 0.0614(14) Uani 1 1 d U . .
H10A H -0.0563 0.0803 0.9504 0.074 Uiso 1 1 calc R . .
H10B H -0.1228 0.0828 0.8902 0.074 Uiso 1 1 calc R . .
C11 C 0.0199(4) 0.1530(4) 0.8893(2) 0.0463(12) Uani 1 1 d . . .
H11A H -0.0229 0.2015 0.8701 0.056 Uiso 1 1 calc R . .
H11B H 0.0598 0.1814 0.9227 0.056 Uiso 1 1 calc R . .
C12 C -0.0184(5) -0.0256(4) 0.8317(3) 0.0585(14) Uani 1 1 d U . .
H12A H -0.0928 -0.0317 0.8174 0.070 Uiso 1 1 calc R . .
H12B H 0.0182 -0.0827 0.8210 0.070 Uiso 1 1 calc R . .
C13 C 0.0317(4) 0.0579(4) 0.8033(2) 0.0436(11) Uani 1 1 d . . .
H13A H 0.0775 0.0363 0.7735 0.052 Uiso 1 1 calc R . .
H13B H -0.0237 0.0972 0.7851 0.052 Uiso 1 1 calc R . .
C14 C 0.1533(3) 0.1940(3) 0.8235(2) 0.0338(9) Uani 1 1 d . . .
H14A H 0.1010 0.2332 0.8026 0.041 Uiso 1 1 calc R . .
H14B H 0.1861 0.2316 0.8555 0.041 Uiso 1 1 calc R . .
C15 C 0.5569(3) -0.1564(3) 0.7756(2) 0.0373(10) Uani 1 1 d . . .
H15A H 0.4927 -0.1952 0.7709 0.045 Uiso 1 1 calc R . .
H15B H 0.6088 -0.1824 0.7504 0.045 Uiso 1 1 calc R . .
C16 C 0.5301(3) -0.0571(3) 0.75689(19) 0.0333(9) Uani 1 1 d . . .
H16A H 0.5744 -0.0387 0.7259 0.040 Uiso 1 1 calc R . .
H16B H 0.4557 -0.0539 0.7425 0.040 Uiso 1 1 calc R . .
C17 C 0.6920(4) -0.1000(3) 0.8409(2) 0.0396(10) Uani 1 1 d . . .
H17A H 0.7451 -0.1223 0.8152 0.048 Uiso 1 1 calc R . .
H17B H 0.7228 -0.1035 0.8805 0.048 Uiso 1 1 calc R . .
C18 C 0.6661(3) 0.0007(3) 0.8273(2) 0.0352(9) Uani 1 1 d . . .
H18A H 0.6814 0.0402 0.8616 0.042 Uiso 1 1 calc R . .
H18B H 0.7097 0.0227 0.7969 0.042 Uiso 1 1 calc R . .
C19 C 0.5194(4) -0.1253(3) 0.8711(2) 0.0443(11) Uani 1 1 d . . .
H19A H 0.5478 -0.1260 0.9113 0.053 Uiso 1 1 calc R . .
H19B H 0.4571 -0.1666 0.8674 0.053 Uiso 1 1 calc R . .
C20 C 0.4862(3) -0.0263(3) 0.85550(19) 0.0337(9) Uani 1 1 d . . .
H20A H 0.4105 -0.0254 0.8433 0.040 Uiso 1 1 calc R . .
H20B H 0.4981 0.0152 0.8892 0.040 Uiso 1 1 calc R . .
C21 C 0.5284(3) 0.1076(3) 0.79295(19) 0.0319(9) Uani 1 1 d . . .
H21A H 0.5423 0.1461 0.8278 0.038 Uiso 1 1 calc R . .
H21B H 0.5783 0.1273 0.7649 0.038 Uiso 1 1 calc R . .
C22 C 0.2911(3) 0.1415(3) 0.68709(18) 0.0304(8) Uani 1 1 d . . .
C23 C 0.3940(3) 0.1233(3) 0.70936(19) 0.0300(8) Uani 1 1 d . . .
C24 C 0.4174(3) 0.1262(3) 0.76862(18) 0.0283(8) Uani 1 1 d . . .
C25 C 0.3407(3) 0.1546(3) 0.80592(18) 0.0295(8) Uani 1 1 d . . .
C26 C 0.2378(3) 0.1685(3) 0.78339(19) 0.0307(9) Uani 1 1 d . . .
C27 C 0.2127(3) 0.1663(3) 0.7245(2) 0.0318(9) Uani 1 1 d . . .
C28 C 0.4818(3) 0.1130(3) 0.66880(19) 0.0341(9) Uani 1 1 d . . .
H28A H 0.4890 0.0478 0.6582 0.051 Uiso 1 1 calc R . .
H28B H 0.5479 0.1358 0.6877 0.051 Uiso 1 1 calc R . .
H28C H 0.4649 0.1489 0.6344 0.051 Uiso 1 1 calc R . .
C29 C 0.3731(3) 0.1795(3) 0.8676(2) 0.0373(10) Uani 1 1 d . . .
H29A H 0.3737 0.1236 0.8906 0.056 Uiso 1 1 calc R . .
H29B H 0.3232 0.2237 0.8821 0.056 Uiso 1 1 calc R . .
H29C H 0.4435 0.2073 0.8699 0.056 Uiso 1 1 calc R . .
C30 C 0.1060(3) 0.2008(3) 0.7010(2) 0.0401(10) Uani 1 1 d . . .
H30A H 0.1106 0.2193 0.6613 0.060 Uiso 1 1 calc R . .
H30B H 0.0851 0.2539 0.7238 0.060 Uiso 1 1 calc R . .
H30C H 0.0536 0.1512 0.7027 0.060 Uiso 1 1 calc R . .
C31 C 0.9124(4) 0.4268(4) 0.9077(3) 0.0500(12) Uani 1 1 d . . .
H31A H 0.9112 0.3790 0.8770 0.060 Uiso 1 1 calc R . .
H31B H 0.9850 0.4317 0.9250 0.060 Uiso 1 1 calc R . .
C32 C 0.8797(4) 0.5202(3) 0.8818(2) 0.0412(11) Uani 1 1 d . . .
H32A H 0.9344 0.5674 0.8922 0.049 Uiso 1 1 calc R . .
H32B H 0.8721 0.5144 0.8398 0.049 Uiso 1 1 calc R . .
C33 C 0.8372(5) 0.4731(4) 0.9941(2) 0.0515(12) Uani 1 1 d . . .
H33A H 0.9086 0.4850 1.0119 0.062 Uiso 1 1 calc R . .
H33B H 0.7921 0.4532 1.0244 0.062 Uiso 1 1 calc R . .
C34 C 0.7941(4) 0.5623(4) 0.9682(2) 0.0483(12) Uani 1 1 d . . .
H34A H 0.7271 0.5781 0.9848 0.058 Uiso 1 1 calc R . .
H34B H 0.8445 0.6136 0.9771 0.058 Uiso 1 1 calc R . .
C35 C 0.7368(4) 0.3844(4) 0.9231(2) 0.0455(11) Uani 1 1 d . . .
H35A H 0.6875 0.3660 0.9518 0.055 Uiso 1 1 calc R . .
H35B H 0.7389 0.3337 0.8945 0.055 Uiso 1 1 calc R . .
C36 C 0.6972(4) 0.4723(3) 0.8938(2) 0.0417(10) Uani 1 1 d . . .
H36A H 0.6854 0.4604 0.8523 0.050 Uiso 1 1 calc R . .
H36B H 0.6295 0.4905 0.9087 0.050 Uiso 1 1 calc R . .
C37 C 0.7393(3) 0.6411(3) 0.8796(2) 0.0356(9) Uani 1 1 d . . .
H37A H 0.7940 0.6884 0.8895 0.043 Uiso 1 1 calc R . .
H37B H 0.6755 0.6597 0.8984 0.043 Uiso 1 1 calc R . .
C38 C 0.4473(3) 0.3425(3) 0.7218(2) 0.0377(10) Uani 1 1 d . . .
H38A H 0.5114 0.3044 0.7251 0.045 Uiso 1 1 calc R . .
H38B H 0.3962 0.3161 0.7471 0.045 Uiso 1 1 calc R . .
C39 C 0.4752(3) 0.4420(3) 0.74186(19) 0.0333(9) Uani 1 1 d . . .
H39A H 0.4323 0.4601 0.7737 0.040 Uiso 1 1 calc R . .
H39B H 0.5501 0.4461 0.7555 0.040 Uiso 1 1 calc R . .
C40 C 0.3106(3) 0.3974(3) 0.6590(2) 0.0401(10) Uani 1 1 d . . .
H40A H 0.2589 0.3746 0.6853 0.048 Uiso 1 1 calc R . .
H40B H 0.2775 0.3935 0.6198 0.048 Uiso 1 1 calc R . .
C41 C 0.3381(3) 0.4991(3) 0.67413(19) 0.0338(9) Uani 1 1 d . . .
H41A H 0.3224 0.5382 0.6405 0.041 Uiso 1 1 calc R . .
H41B H 0.2957 0.5211 0.7053 0.041 Uiso 1 1 calc R . .
C42 C 0.4805(4) 0.3751(3) 0.6253(2) 0.0427(11) Uani 1 1 d . . .
H42A H 0.4495 0.3750 0.5856 0.051 Uiso 1 1 calc R . .
H42B H 0.5425 0.3344 0.6266 0.051 Uiso 1 1 calc R . .
C43 C 0.5155(3) 0.4736(3) 0.64283(19) 0.0333(9) Uani 1 1 d . . .
H43A H 0.5916 0.4748 0.6540 0.040 Uiso 1 1 calc R . .
H43B H 0.5024 0.5155 0.6103 0.040 Uiso 1 1 calc R . .
C44 C 0.4772(3) 0.6061(3) 0.70916(19) 0.0318(9) Uani 1 1 d . . .
H44A H 0.4638 0.6442 0.6749 0.038 Uiso 1 1 calc R . .
H44B H 0.4274 0.6258 0.7375 0.038 Uiso 1 1 calc R . .
C45 C 0.9053(5) 0.4706(5) 0.5939(3) 0.0671(17) Uani 1 1 d U . .
H45A H 0.8834 0.4081 0.6051 0.081 Uiso 1 1 calc R . .
H45B H 0.8925 0.4751 0.5520 0.081 Uiso 1 1 calc R . .
C46 C 0.8389(4) 0.5431(4) 0.6232(3) 0.0491(13) Uani 1 1 d . . .
H46A H 0.7930 0.5752 0.5943 0.059 Uiso 1 1 calc R . .
H46B H 0.7938 0.5127 0.6502 0.059 Uiso 1 1 calc R . .
C47 C 1.0530(6) 0.5722(5) 0.5923(3) 0.0740(17) Uani 1 1 d U . .
H47A H 1.0530 0.5731 0.5502 0.089 Uiso 1 1 calc R . .
H47B H 1.1261 0.5823 0.6080 0.089 Uiso 1 1 calc R . .
C48 C 0.9841(4) 0.6515(4) 0.6127(3) 0.0544(13) Uani 1 1 d U . .
H48A H 1.0287 0.7011 0.6312 0.065 Uiso 1 1 calc R . .
H48B H 0.9425 0.6779 0.5799 0.065 Uiso 1 1 calc R . .
C49 C 1.0318(5) 0.4806(5) 0.6718(3) 0.0699(17) Uani 1 1 d U . .
H49A H 1.1077 0.4821 0.6834 0.084 Uiso 1 1 calc R . .
H49B H 1.0022 0.4220 0.6850 0.084 Uiso 1 1 calc R . .
C50 C 0.9777(4) 0.5625(4) 0.7002(3) 0.0512(13) Uani 1 1 d . . .
H50A H 0.9329 0.5398 0.7299 0.061 Uiso 1 1 calc R . .
H50B H 1.0311 0.6053 0.7185 0.061 Uiso 1 1 calc R . .
C51 C 0.8535(4) 0.6936(3) 0.6799(2) 0.0385(10) Uani 1 1 d . . .
H51A H 0.9056 0.7345 0.7009 0.046 Uiso 1 1 calc R . .
H51B H 0.8208 0.7293 0.6479 0.046 Uiso 1 1 calc R . .
C52 C 0.7147(3) 0.6418(3) 0.81549(19) 0.0304(8) Uani 1 1 d . . .
C53 C 0.6106(3) 0.6240(3) 0.79285(19) 0.0301(9) Uani 1 1 d . . .
C54 C 0.5879(3) 0.6258(3) 0.73385(18) 0.0290(8) Uani 1 1 d . . .
C55 C 0.6650(3) 0.6536(3) 0.69666(19) 0.0318(9) Uani 1 1 d . . .
C56 C 0.7691(3) 0.6689(3) 0.7197(2) 0.0325(9) Uani 1 1 d . . .
C57 C 0.7934(3) 0.6669(3) 0.7790(2) 0.0340(9) Uani 1 1 d . . .
C58 C 0.5232(3) 0.6139(3) 0.83305(19) 0.0331(9) Uani 1 1 d . . .
H58A H 0.5139 0.5486 0.8419 0.050 Uiso 1 1 calc R . .
H58B H 0.4578 0.6377 0.8149 0.050 Uiso 1 1 calc R . .
H58C H 0.5414 0.6491 0.8683 0.050 Uiso 1 1 calc R . .
C59 C 0.6333(4) 0.6771(3) 0.6357(2) 0.0400(10) Uani 1 1 d . . .
H59A H 0.6288 0.6205 0.6124 0.060 Uiso 1 1 calc R . .
H59B H 0.6857 0.7189 0.6213 0.060 Uiso 1 1 calc R . .
H59C H 0.5648 0.7073 0.6340 0.060 Uiso 1 1 calc R . .
C60 C 0.8994(4) 0.7032(3) 0.8034(2) 0.0412(10) Uani 1 1 d . . .
H60A H 0.8931 0.7254 0.8426 0.062 Uiso 1 1 calc R . .
H60B H 0.9222 0.7542 0.7801 0.062 Uiso 1 1 calc R . .
H60C H 0.9510 0.6535 0.8031 0.062 Uiso 1 1 calc R . .

loop_
_atom_site_aniso_label
_atom_site_aniso_U_11
_atom_site_aniso_U_22
_atom_site_aniso_U_33
_atom_site_aniso_U_23
_atom_site_aniso_U_13
_atom_site_aniso_U_12
P1 0.0309(6) 0.0375(7) 0.0774(9) -0.0062(6) 0.0024(6) 0.0039(5)
P2 0.0400(6) 0.0469(7) 0.0388(6) -0.0007(5) 0.0114(5) 0.0083(5)
P3 0.0363(6) 0.0386(6) 0.0462(7) 0.0063(5) 0.0195(5) -0.0017(5)
P4 0.0442(7) 0.0485(7) 0.0405(7) 0.0079(5) 0.0147(5) 0.0019(5)
P5A 0.0381(19) 0.0350(11) 0.065(2) 0.0050(12) 0.0387(15) 0.0066(13)
P5B 0.057(4) 0.042(3) 0.072(4) 0.007(3) 0.026(3) 0.008(3)
P6 0.0316(6) 0.0467(7) 0.0810(10) 0.0236(7) -0.0026(6) -0.0065(5)
F1 0.065(2) 0.085(3) 0.064(2) -0.0032(18) 0.0155(17) 0.0234(19)
F2 0.074(2) 0.077(3) 0.078(3) 0.017(2) 0.0189(19) 0.020(2)
F3 0.122(4) 0.074(3) 0.121(4) -0.017(3) -0.005(3) -0.042(3)
F4 0.090(3) 0.105(4) 0.117(4) 0.027(3) -0.026(3) 0.031(3)
F5 0.080(3) 0.066(2) 0.082(3) -0.0085(19) 0.024(2) -0.033(2)
F6 0.0358(18) 0.107(3) 0.151(4) -0.018(3) 0.034(2) 0.0079(19)
F7 0.0517(17) 0.081(2) 0.0443(16) 0.0113(15) 0.0196(13) 0.0216(16)
F8 0.0441(17) 0.088(3) 0.066(2) 0.0123(18) 0.0089(15) -0.0031(16)
F9 0.0638(19) 0.0528(18) 0.0438(16) 0.0044(13) 0.0079(14) 0.0066(14)
F10 0.075(2) 0.062(2) 0.063(2) -0.0114(16) 0.0177(17) 0.0199(17)
F11 0.0407(16) 0.082(2) 0.0590(19) 0.0031(16) 0.0131(14) -0.0014(15)
F12 0.089(2) 0.0434(17) 0.0567(19) -0.0010(14) 0.0261(17) 0.0121(16)
F13 0.056(2) 0.077(2) 0.071(2) 0.0132(18) 0.0110(17) 0.0200(17)
F14 0.082(2) 0.060(2) 0.061(2) -0.0066(16) 0.0314(18) -0.0006(17)
F15 0.0533(17) 0.0524(18) 0.066(2) 0.0107(14) 0.0288(15) -0.0098(14)
F16 0.0426(18) 0.072(2) 0.123(4) 0.016(2) 0.003(2) 0.0076(16)
F17 0.074(2) 0.061(2) 0.061(2) -0.0104(16) 0.0241(17) -0.0158(17)
F18 0.079(2) 0.0460(18) 0.101(3) 0.0148(17) 0.060(2) -0.0039(16)
F19 0.0496(19) 0.126(4) 0.063(2) 0.011(2) 0.0210(16) 0.022(2)
F20 0.0521(18) 0.094(3) 0.0436(17) -0.0042(16) 0.0197(14) -0.0112(17)
F21A 0.092(7) 0.031(7) 0.056(2) 0.005(5) 0.021(3) -0.006(6)
F21B 0.092(7) 0.031(7) 0.056(2) 0.005(5) 0.021(3) -0.006(6)
F22 0.0495(18) 0.069(2) 0.071(2) -0.0024(17) 0.0076(15) 0.0097(15)
F23 0.082(2) 0.0532(19) 0.0458(17) 0.0010(14) 0.0137(15) 0.0027(16)
F24 0.089(3) 0.059(2) 0.069(2) 0.0211(17) 0.0296(19) 0.0022(18)
F25 0.0511(17) 0.0481(17) 0.081(2) -0.0001(15) 0.0345(15) 0.0092(13)
F26A 0.048(4) 0.075(4) 0.064(3) -0.009(2) 0.016(3) -0.008(3)
F26B 0.089(15) 0.042(9) 0.086(10) 0.023(7) 0.016(12) -0.025(11)
F27 0.066(2) 0.0584(19) 0.068(2) 0.0091(16) 0.0219(16) 0.0099(15)
F28A 0.080(5) 0.046(3) 0.104(6) -0.003(3) 0.070(5) 0.009(3)
F28B 0.095(14) 0.047(9) 0.077(12) 0.000(8) 0.048(10) 0.029(9)
F29A 0.037(3) 0.058(3) 0.204(14) -0.029(6) 0.034(5) -0.011(2)
F29B 0.058(9) 0.045(9) 0.047(9) 0.005(7) -0.003(7) -0.016(6)
F30A 0.092(6) 0.089(4) 0.080(6) 0.030(4) 0.055(5) 0.019(4)
F30B 0.061(11) 0.030(6) 0.024(6) 0.009(4) -0.005(6) -0.013(6)
F31 0.0375(18) 0.140(4) 0.139(4) 0.056(3) 0.023(2) -0.013(2)
F32A 0.076(7) 0.058(5) 0.084(6) 0.001(4) 0.034(5) 0.021(4)
F32B 0.031(4) 0.063(6) 0.056(5) 0.016(4) 0.002(3) 0.007(4)
F33 0.061(2) 0.092(3) 0.070(2) 0.019(2) 0.0049(17) -0.0227(19)
F34A 0.068(4) 0.078(5) 0.061(4) -0.013(4) 0.014(3) -0.020(4)
F34B 0.097(7) 0.051(5) 0.106(7) -0.019(5) 0.008(6) -0.003(5)
F35A 0.115(6) 0.084(6) 0.108(7) 0.032(5) -0.001(5) 0.046(5)
F35B 0.054(4) 0.086(7) 0.086(6) 0.028(5) -0.004(4) 0.008(4)
F36A 0.077(5) 0.105(7) 0.092(5) -0.004(5) -0.013(4) -0.023(5)
F36B 0.062(5) 0.055(5) 0.073(5) -0.009(4) 0.006(4) -0.012(4)
O1 0.050(3) 0.132(5) 0.095(4) -0.035(3) 0.025(2) -0.002(3)
O2A 0.071(4) 0.042(3) 0.047(3) 0.012(2) 0.026(3) 0.018(3)
O2B 0.090(9) 0.099(10) 0.067(7) -0.009(7) 0.036(7) -0.009(8)
O3 0.042(2) 0.072(3) 0.152(5) 0.063(3) 0.015(3) -0.003(2)
O4 0.073(3) 0.060(3) 0.112(4) 0.029(3) -0.019(3) 0.007(2)
O5A 0.138(10) 0.089(7) 0.073(6) -0.010(5) 0.029(6) -0.032(7)
O5B 0.044(6) 0.057(7) 0.043(5) -0.002(4) 0.011(4) -0.004(5)
O6 0.198(11) 0.285(14) 0.182(10) -0.025(10) 0.062(8) -0.017(10)
O7A 0.056(5) 0.078(6) 0.190(13) 0.050(7) 0.011(6) -0.012(4)
O7B 0.037(5) 0.068(7) 0.062(7) 0.027(6) 0.007(5) -0.009(5)
O8 0.093(5) 0.124(6) 0.331(13) -0.094(8) 0.044(7) -0.008(4)
O9 0.182(9) 0.234(11) 0.150(8) 0.043(7) 0.059(7) 0.040(8)
O10 0.189(8) 0.129(6) 0.106(5) 0.004(4) 0.045(5) 0.066(6)
O11 0.080(3) 0.064(3) 0.113(4) -0.016(3) -0.028(3) -0.011(2)
O12A 0.045(4) 0.040(4) 0.052(5) -0.001(3) 0.012(4) 0.006(3)
O12B 0.045(8) 0.067(12) 0.108(15) -0.029(10) 0.047(11) -0.007(8)
O13A 0.158(8) 0.072(5) 0.062(5) -0.016(4) 0.065(5) -0.038(5)
O13B 0.139(11) 0.088(10) 0.071(8) 0.002(7) 0.055(8) 0.003(9)
O14A 0.055(7) 0.128(9) 0.120(7) -0.013(6) 0.028(6) 0.033(5)
O14B 0.054(9) 0.080(10) 0.089(8) -0.019(8) 0.049(8) -0.028(8)
N1 0.053(3) 0.046(3) 0.064(3) -0.006(2) -0.001(2) -0.007(2)
N2 0.0291(18) 0.0341(19) 0.041(2) 0.0040(15) 0.0111(15) 0.0007(14)
N3 0.0295(18) 0.049(2) 0.060(2) 0.0174(19) 0.0195(17) 0.0012(16)
N4 0.0259(17) 0.0328(18) 0.042(2) 0.0059(15) 0.0180(15) 0.0049(14)
N5 0.0315(18) 0.0325(19) 0.053(2) 0.0023(16) 0.0205(16) 0.0071(15)
N6 0.0200(15) 0.0301(17) 0.0396(19) 0.0002(14) 0.0161(14) 0.0021(13)
N7 0.041(2) 0.046(2) 0.052(2) 0.0115(19) 0.0104(18) 0.0060(18)
N8 0.0251(17) 0.038(2) 0.041(2) 0.0009(15) 0.0134(14) 0.0007(14)
N9 0.0317(18) 0.036(2) 0.047(2) -0.0002(16) 0.0137(16) -0.0032(15)
N10 0.0192(15) 0.0319(18) 0.0373(18) 0.0018(14) 0.0165(13) 0.0017(13)
N11 0.040(2) 0.060(2) 0.084(3) -0.024(2) 0.034(2) -0.0029(18)
N12 0.0305(18) 0.037(2) 0.063(3) -0.0092(18) 0.0336(18) -0.0062(15)
C1 0.038(3) 0.059(4) 0.092(5) -0.012(3) 0.011(3) -0.010(2)
C2 0.029(2) 0.047(3) 0.057(3) 0.003(2) 0.015(2) -0.0025(19)
C3 0.076(4) 0.059(4) 0.053(3) -0.001(3) -0.011(3) 0.002(3)
C4 0.064(3) 0.051(3) 0.041(3) 0.006(2) 0.009(2) -0.005(3)
C5 0.046(3) 0.040(3) 0.049(3) -0.002(2) 0.008(2) 0.001(2)
C6 0.033(2) 0.035(2) 0.060(3) -0.005(2) 0.006(2) 0.0053(18)
C7 0.032(2) 0.029(2) 0.045(2) 0.0065(17) 0.0150(18) -0.0003(16)
C8 0.030(2) 0.054(3) 0.077(4) 0.029(3) 0.012(2) -0.001(2)
C9 0.026(2) 0.039(2) 0.052(3) 0.012(2) 0.0139(19) 0.0027(17)
C10 0.053(3) 0.062(3) 0.073(3) 0.012(2) 0.033(2) 0.002(2)
C11 0.042(3) 0.046(3) 0.056(3) 0.008(2) 0.035(2) 0.011(2)
C12 0.055(3) 0.060(3) 0.060(3) 0.014(2) 0.006(2) -0.019(2)
C13 0.036(2) 0.051(3) 0.045(3) 0.009(2) 0.012(2) -0.006(2)
C14 0.030(2) 0.028(2) 0.046(2) 0.0024(17) 0.0211(18) 0.0033(16)
C15 0.030(2) 0.030(2) 0.054(3) -0.0025(19) 0.0145(19) 0.0018(16)
C16 0.031(2) 0.030(2) 0.040(2) -0.0023(17) 0.0118(17) 0.0024(16)
C17 0.032(2) 0.041(2) 0.048(3) 0.001(2) 0.0105(19) 0.0075(18)
C18 0.0194(19) 0.042(2) 0.045(2) -0.0013(19) 0.0119(17) 0.0009(16)
C19 0.039(2) 0.038(2) 0.059(3) 0.008(2) 0.030(2) 0.0083(19)
C20 0.0252(19) 0.036(2) 0.042(2) 0.0028(18) 0.0219(17) 0.0003(16)
C21 0.0245(19) 0.028(2) 0.044(2) 0.0001(17) 0.0141(17) -0.0012(15)
C22 0.029(2) 0.0238(19) 0.040(2) 0.0034(16) 0.0155(17) 0.0000(15)
C23 0.0271(19) 0.0218(18) 0.043(2) 0.0013(16) 0.0173(17) 0.0007(15)
C24 0.0240(18) 0.0202(18) 0.043(2) 0.0041(15) 0.0162(16) -0.0005(14)
C25 0.0279(19) 0.0217(18) 0.041(2) 0.0019(16) 0.0151(17) 0.0012(15)
C26 0.028(2) 0.0217(18) 0.045(2) 0.0034(16) 0.0183(17) 0.0018(15)
C27 0.0221(19) 0.0239(19) 0.051(3) 0.0056(17) 0.0166(17) 0.0017(15)
C28 0.027(2) 0.038(2) 0.039(2) -0.0002(18) 0.0154(17) 0.0011(16)
C29 0.032(2) 0.039(2) 0.043(2) -0.0063(19) 0.0176(18) 0.0016(17)
C30 0.030(2) 0.044(3) 0.049(3) 0.010(2) 0.0159(19) 0.0104(18)
C31 0.035(2) 0.055(3) 0.063(3) 0.014(2) 0.017(2) 0.009(2)
C32 0.029(2) 0.044(3) 0.053(3) 0.005(2) 0.0199(19) 0.0078(18)
C33 0.053(3) 0.056(3) 0.045(3) 0.006(2) 0.007(2) 0.003(2)
C34 0.053(3) 0.052(3) 0.040(3) -0.001(2) 0.009(2) 0.006(2)
C35 0.040(3) 0.043(3) 0.054(3) 0.009(2) 0.010(2) -0.003(2)
C36 0.031(2) 0.039(3) 0.055(3) 0.008(2) 0.009(2) -0.0042(18)
C37 0.029(2) 0.032(2) 0.047(3) -0.0012(18) 0.0170(18) 0.0003(16)
C38 0.032(2) 0.029(2) 0.053(3) 0.0045(19) 0.0144(19) 0.0001(17)
C39 0.031(2) 0.030(2) 0.040(2) 0.0075(17) 0.0114(17) 0.0011(16)
C40 0.028(2) 0.043(3) 0.050(3) 0.005(2) 0.0106(19) -0.0038(18)
C41 0.0200(19) 0.042(2) 0.040(2) 0.0043(18) 0.0121(16) 0.0024(16)
C42 0.041(2) 0.038(2) 0.052(3) -0.003(2) 0.026(2) -0.0044(19)
C43 0.029(2) 0.034(2) 0.040(2) 0.0009(17) 0.0231(17) 0.0019(16)
C44 0.0254(19) 0.028(2) 0.044(2) 0.0027(17) 0.0147(17) 0.0056(15)
C45 0.044(3) 0.062(3) 0.098(4) -0.037(3) 0.032(3) 0.002(2)
C46 0.034(2) 0.041(3) 0.075(4) -0.017(2) 0.028(2) -0.005(2)
C47 0.063(3) 0.075(3) 0.089(3) -0.016(3) 0.045(3) -0.006(3)
C48 0.047(2) 0.058(3) 0.063(3) -0.008(2) 0.041(2) -0.013(2)
C49 0.052(3) 0.068(3) 0.091(4) -0.021(3) 0.018(3) 0.016(2)
C50 0.034(2) 0.042(3) 0.081(4) -0.007(2) 0.029(2) 0.004(2)
C51 0.036(2) 0.030(2) 0.054(3) -0.0003(19) 0.031(2) -0.0019(17)
C52 0.0266(19) 0.0237(19) 0.043(2) -0.0001(16) 0.0164(17) 0.0035(15)
C53 0.028(2) 0.0207(18) 0.044(2) 0.0017(16) 0.0207(17) 0.0019(15)
C54 0.0251(19) 0.0202(18) 0.044(2) 0.0032(16) 0.0160(17) 0.0024(14)
C55 0.033(2) 0.0214(19) 0.044(2) 0.0026(16) 0.0214(18) 0.0038(15)
C56 0.028(2) 0.0239(19) 0.048(2) 0.0018(17) 0.0227(18) 0.0017(15)
C57 0.028(2) 0.0230(19) 0.053(3) 0.0009(17) 0.0188(18) 0.0018(15)
C58 0.027(2) 0.035(2) 0.039(2) 0.0038(17) 0.0154(17) -0.0001(16)
C59 0.038(2) 0.039(2) 0.045(3) 0.0091(19) 0.0184(19) -0.0020(19)
C60 0.032(2) 0.038(2) 0.056(3) 0.002(2) 0.020(2) -0.0054(18)

loop_
_atom_type_symbol
_atom_type_description
_atom_type_scat_dispersion_real
_atom_type_scat_dispersion_imag
_atom_type_scat_source
C C 0.0181 0.0091 'International Tables Vol C Tables 4.2.6.8 and 6.1.1.4'
H H 0.0000 0.0000 'International Tables Vol C Tables 4.2.6.8 and 6.1.1.4'
F F 0.0727 0.0534 'International Tables Vol C Tables 4.2.6.8 and 6.1.1.4'
N N 0.0311 0.0180 'International Tables Vol C Tables 4.2.6.8 and 6.1.1.4'
O O 0.0492 0.0322 'International Tables Vol C Tables 4.2.6.8 and 6.1.1.4'
P P 0.2955 0.4335 'International Tables Vol C Tables 4.2.6.8 and 6.1.1.4'

loop_
_exptl_crystal_face_index_h
_exptl_crystal_face_index_k
_exptl_crystal_face_index_l
_exptl_crystal_face_perp_dist
_exptl_oxdiff_crystal_face_indexfrac_h
_exptl_oxdiff_crystal_face_indexfrac_k
_exptl_oxdiff_crystal_face_indexfrac_l
_exptl_oxdiff_crystal_face_x
_exptl_oxdiff_crystal_face_y
_exptl_oxdiff_crystal_face_z
0 -9 4 0.0551 0.0033 -9.0127 4.0098 -0.1286 -0.4823 -0.8554
4 7 -7 0.0803 4.0039 7.0113 -7.0046 0.0068 -0.0416 0.9831
0 9 -4 0.0551 -0.0033 9.0127 -4.0098 0.1286 0.4823 0.8554
7 -5 -5 0.1152 7.0134 -5.0045 -4.9900 -0.2122 -1.0086 0.0917
-8 1 7 0.1129 -8.0132 0.9985 6.9926 0.2187 0.8780 -0.5316
-1 -9 -5 0.0534 -0.9938 -9.0134 -5.0044 0.4308 -0.6495 -0.6721
-4 -7 7 0.0803 -4.0039 -7.0113 7.0046 -0.0068 0.0416 -0.9831
1 -7 -10 0.0660 1.0097 -7.0099 -10.0080 0.5292 -0.8097 -0.2661
-2 5 12 0.0639 -2.0107 5.0067 12.0096 -0.5419 0.8105 -0.0071
-3 -3 -13 0.0970 -2.9959 -3.0059 -13.0222 0.9543 -0.3178 -0.0690
3 3 13 0.0820 2.9959 3.0059 13.0222 -0.9543 0.3178 0.0690
1 9 5 0.0361 0.9938 9.0134 5.0044 -0.4308 0.6495 0.6721

loop_
_geom_angle_atom_site_label_1
_geom_angle_atom_site_label_2
_geom_angle_atom_site_label_3
_geom_angle
F1 P1 F2 90.5(2)
F3 P1 F1 90.6(3)
F3 P1 F2 88.7(3)
F4 P1 F1 90.4(3)
F4 P1 F2 178.7(3)
F4 P1 F3 90.4(3)
F4 P1 F5 93.5(3)
F4 P1 F6 90.1(3)
F5 P1 F1 89.1(2)
F5 P1 F2 87.5(2)
F5 P1 F3 176.1(3)
F6 P1 F1 179.3(3)
F6 P1 F2 89.0(3)
F6 P1 F3 89.9(3)
F6 P1 F5 90.4(2)
F8 P2 F7 90.29(19)
F8 P2 F9 89.54(19)
F8 P2 F10 89.6(2)
F8 P2 F12 90.7(2)
F9 P2 F7 179.7(2)
F9 P2 F10 90.50(19)
F10 P2 F7 89.7(2)
F11 P2 F7 90.43(19)
F11 P2 F8 178.8(2)
F11 P2 F9 89.75(19)
F11 P2 F10 89.4(2)
F11 P2 F12 90.3(2)
F12 P2 F7 89.88(19)
F12 P2 F9 89.90(18)
F12 P2 F10 179.5(2)
F13 P3 F14 90.5(2)
F13 P3 F15 90.3(2)
F13 P3 F16 179.0(2)
F13 P3 F17 89.7(2)
F13 P3 F18 89.4(2)
F15 P3 F14 90.24(19)
F15 P3 F17 89.95(19)
F15 P3 F18 179.7(2)
F16 P3 F14 88.6(2)
F16 P3 F15 90.1(2)
F16 P3 F17 91.2(2)
F16 P3 F18 90.2(2)
F17 P3 F14 179.7(2)
F17 P3 F18 90.0(2)
F18 P3 F14 89.8(2)
F19 P4 F20 91.2(2)
F19 P4 F21A 97.1(15)
F19 P4 F22 178.5(3)
F19 P4 F23 89.6(2)
F19 P4 F24 89.2(2)
F20 P4 F21A 87.1(15)
F21B P4 F19 88.1(12)
F21B P4 F20 90.9(8)
F21B P4 F21A 9.7(19)
F21B P4 F22 93.2(12)
F21B P4 F23 88.4(8)
F21B P4 F24 177.1(12)
F22 P4 F20 89.52(19)
F22 P4 F21A 84.2(15)
F22 P4 F23 89.7(2)
F22 P4 F24 89.5(2)
F23 P4 F20 178.9(2)
F23 P4 F21A 92.0(15)
F24 P4 F20 90.2(2)
F24 P4 F21A 173.2(13)
F24 P4 F23 90.6(2)
F25 P5A F26A 90.7(3)
F25 P5A F27 89.8(3)
F25 P5A F28A 179.2(4)
F25 P5A F30A 90.5(4)
F26A P5A F27 89.3(3)
F26A P5A F28A 88.5(4)
F26A P5A F30A 89.4(4)
F28A P5A F27 90.4(3)
F28A P5A F30A 89.3(4)
F29A P5A F25 90.9(3)
F29A P5A F26A 177.6(5)
F29A P5A F27 92.6(5)
F29A P5A F28A 89.9(4)
F29A P5A F30A 88.7(5)
F30A P5A F27 178.7(4)
F26B P5B F25 87.6(11)
F26B P5B F29B 177.9(16)
F27 P5B F25 90.8(8)
F27 P5B F26B 85.9(11)
F27 P5B F28B 90.8(12)
F27 P5B F29B 93.8(11)
F27 P5B F30B 174.1(14)
F28B P5B F25 177.4(13)
F28B P5B F26B 90.5(16)
F28B P5B F29B 91.7(14)
F28B P5B F30B 92.0(13)
F29B P5B F25 90.3(11)
F30B P5B F25 86.1(9)
F30B P5B F26B 88.9(12)
F30B P5B F29B 91.3(11)
F31 P6 F32B 94.8(5)
F31 P6 F33 177.7(3)
F31 P6 F34A 91.1(3)
F31 P6 F35A 88.9(4)
F31 P6 F35B 94.1(4)
F31 P6 F36B 95.2(4)
F32A P6 F31 84.9(5)
F32A P6 F32B 22.2(4)
F32A P6 F33 94.1(5)
F32A P6 F34A 85.4(5)
F32A P6 F35A 167.5(6)
F32A P6 F35B 145.6(6)
F32A P6 F36B 66.0(5)
F32B P6 F33 85.0(5)
F32B P6 F34A 65.4(5)
F32B P6 F35A 149.1(6)
F32B P6 F35B 162.9(6)
F32B P6 F36B 84.7(5)
F33 P6 F34A 90.9(3)
F33 P6 F35A 92.4(4)
F33 P6 F35B 85.6(4)
F33 P6 F36B 82.4(3)
F34A P6 F36B 149.9(5)
F34B P6 F31 93.5(6)
F34B P6 F32A 118.0(7)
F34B P6 F32B 97.7(7)
F34B P6 F33 88.8(5)
F34B P6 F34A 32.6(5)
F34B P6 F35A 51.5(7)
F34B P6 F35B 96.3(7)
F34B P6 F36A 143.5(7)
F34B P6 F36B 170.7(6)
F35A P6 F34A 83.9(5)
F35A P6 F36B 125.6(5)
F35B P6 F34A 128.9(6)
F35B P6 F35A 45.6(5)
F35B P6 F36B 80.0(5)
F36A P6 F31 82.5(5)
F36A P6 F32A 97.8(6)
F36A P6 F32B 118.8(6)
F36A P6 F33 95.6(4)
F36A P6 F34A 172.6(5)
F36A P6 F35A 92.1(6)
F36A P6 F35B 48.3(6)
F36A P6 F36B 35.6(5)
P5A F25 P5B 15.9(5)
P5B F27 P5A 16.4(7)
H1C O1 H1D 107.9(6)
H2AA O2A H2AB 108.6(6)
H2AA O2A H2BA 26.3(2)
H2AB O2A H2BA 125.5(7)
H2AA O2B H2BA 31.4(6)
H2AA O2B H2BB 128.8(14)
H2BA O2B H2BB 106.7(16)
H3C O3 H3D 109.4(5)
H4C O4 H4D 108.9(6)
H5AA O5A H5AB 107.4(9)
H5AA O5A H5BB 72.9(7)
H5AB O5A H5BB 137.5(17)
H5AB O5B H5BA 81.2(8)
H5AB O5B H5BB 100.2(10)
H5BA O5B H5BB 109.2(11)
H6C O6 H6D 105.9(18)
H7AA O7A H7AB 107.0(10)
H8C O8 H8D 107.4(9)
H9C O9 H9D 106.1(14)
H10C O10 H10D 107.7(8)
H11C O11 H11D 108.5(5)
H12C O12A H12D 107.5(14)
H12C O12A H12E 18.3(3)
H12C O12A H12F 112.8(13)
H12D O12A H12E 108.0(14)
H12D O12A H12F 40.4(6)
H12E O12A H12F 100.9(11)
H12C O12B H12D 81.0(14)
H12C O12B H12E 16.9(4)
H12C O12B H12F 106(2)
H12D O12B H12E 90.4(17)
H12D O12B H12F 30.4(8)
H12E O12B H12F 109(2)
H13C O13A H13D 108.9(8)
H13C O13A H13E 141.1(19)
H13C O13A H13F 17.0(3)
H13D O13A H13E 109.1(15)
H13D O13A H13F 122.6(9)
H13E O13A H13F 124.9(17)
H13C O13B H13E 81.4(17)
H13C O13B H13F 25.1(5)
H13E O13B H13F 103(2)
H14C O14A H14D 106.0(18)
H14C O14A H14E 91.5(13)
H14C O14A H14F 18.4(5)
H14D O14A H14E 17.9(5)
H14D O14A H14F 88.8(16)
H14E O14A H14F 75.8(11)
H14C O14B H14D 134(4)
H14C O14B H14E 112(2)
H14C O14B H14F 10.5(4)
H14D O14B H14E 33.3(19)
H14D O14B H14F 124(5)
H14E O14B H14F 105(3)
C1 N1 C3 109.0(5)
C1 N1 C5 108.3(5)
C3 N1 C5 108.8(5)
C2 N2 C4 108.1(4)
C2 N2 C7 111.9(3)
C4 N2 C7 106.9(4)
C6 N2 C2 109.2(4)
C6 N2 C4 107.8(4)
C6 N2 C7 112.6(3)
C8 N3 C12 106.7(4)
C10 N3 C8 109.2(5)
C10 N3 C12 108.7(5)
C9 N4 C11 108.2(4)
C9 N4 C13 109.1(4)
C9 N4 C14 112.7(3)
C11 N4 C14 106.6(3)
C13 N4 C11 108.1(4)
C13 N4 C14 112.0(3)
C15 N5 C17 108.4(4)
C15 N5 C19 108.4(4)
C19 N5 C17 109.0(4)
C16 N6 C18 107.8(3)
C16 N6 C20 108.9(3)
C16 N6 C21 112.2(3)
C18 N6 C21 107.0(3)
C20 N6 C18 108.3(3)
C20 N6 C21 112.4(3)
C31 N7 C33 109.1(4)
C35 N7 C31 108.0(4)
C35 N7 C33 108.9(4)
C32 N8 C37 111.8(3)
C34 N8 C32 107.4(4)
C34 N8 C37 108.2(4)
C36 N8 C32 108.8(4)
C36 N8 C34 107.2(4)
C36 N8 C37 113.2(3)
C38 N9 C40 107.9(4)
C38 N9 C42 109.0(4)
C40 N9 C42 108.5(4)
C39 N10 C41 108.2(3)
C39 N10 C43 109.4(3)
C39 N10 C44 112.2(3)
C41 N10 C43 107.9(3)
C41 N10 C44 106.9(3)
C43 N10 C44 112.1(3)
C45 N11 C49 107.2(5)
C47 N11 C45 111.0(6)
C47 N11 C49 107.5(5)
C46 N12 C48 108.0(4)
C46 N12 C51 112.7(4)
C48 N12 C51 106.7(4)
C50 N12 C46 109.2(4)
C50 N12 C48 108.5(4)
C50 N12 C51 111.6(4)
N1 C1 H1A 109.2
N1 C1 H1B 109.2
N1 C1 C2 112.1(4)
H1A C1 H1B 107.9
C2 C1 H1A 109.2
C2 C1 H1B 109.2
N2 C2 C1 108.9(4)
N2 C2 H2A 109.9
N2 C2 H2B 109.9
C1 C2 H2A 109.9
C1 C2 H2B 109.9
H2A C2 H2B 108.3
N1 C3 H3A 109.1
N1 C3 H3B 109.1
N1 C3 C4 112.5(5)
H3A C3 H3B 107.8
C4 C3 H3A 109.1
C4 C3 H3B 109.1
N2 C4 H4A 110.0
N2 C4 H4B 110.0
C3 C4 N2 108.6(4)
C3 C4 H4A 110.0
C3 C4 H4B 110.0
H4A C4 H4B 108.4
N1 C5 H5A 109.6
N1 C5 H5B 109.6
N1 C5 C6 110.4(4)
H5A C5 H5B 108.1
C6 C5 H5A 109.6
C6 C5 H5B 109.6
N2 C6 C5 109.9(4)
N2 C6 H6A 109.7
N2 C6 H6B 109.7
C5 C6 H6A 109.7
C5 C6 H6B 109.7
H6A C6 H6B 108.2
N2 C7 H7A 108.2
N2 C7 H7B 108.2
H7A C7 H7B 107.4
C22 C7 N2 116.3(3)
C22 C7 H7A 108.2
C22 C7 H7B 108.2
N3 C8 H8A 109.2
N3 C8 H8B 109.2
N3 C8 C9 111.9(4)
H8A C8 H8B 107.9
C9 C8 H8A 109.2
C9 C8 H8B 109.2
N4 C9 C8 108.0(4)
N4 C9 H9A 110.1
N4 C9 H9B 110.1
C8 C9 H9A 110.1
C8 C9 H9B 110.1
H9A C9 H9B 108.4
N3 C10 H10A 109.3
N3 C10 H10B 109.3
N3 C10 C11 111.7(4)
H10A C10 H10B 107.9
C11 C10 H10A 109.3
C11 C10 H10B 109.3
N4 C11 C10 108.5(4)
N4 C11 H11A 110.0
N4 C11 H11B 110.0
C10 C11 H11A 110.0
C10 C11 H11B 110.0
H11A C11 H11B 108.4
N3 C12 H12A 109.4
N3 C12 H12B 109.4
N3 C12 C13 111.3(5)
H12A C12 H12B 108.0
C13 C12 H12A 109.4
C13 C12 H12B 109.4
N4 C13 C12 108.3(4)
N4 C13 H13A 110.0
N4 C13 H13B 110.0
C12 C13 H13A 110.0
C12 C13 H13B 110.0
H13A C13 H13B 108.4
N4 C14 H14A 108.4
N4 C14 H14B 108.4
H14A C14 H14B 107.4
C26 C14 N4 115.7(3)
C26 C14 H14A 108.4
C26 C14 H14B 108.4
N5 C15 H15A 109.1
N5 C15 H15B 109.1
N5 C15 C16 112.6(4)
H15A C15 H15B 107.8
C16 C15 H15A 109.1
C16 C15 H15B 109.1
N6 C16 C15 108.4(4)
N6 C16 H16A 110.0
N6 C16 H16B 110.0
C15 C16 H16A 110.0
C15 C16 H16B 110.0
H16A C16 H16B 108.4
N5 C17 H17A 109.2
N5 C17 H17B 109.2
N5 C17 C18 112.2(4)
H17A C17 H17B 107.9
C18 C17 H17A 109.2
C18 C17 H17B 109.2
N6 C18 C17 108.7(3)
N6 C18 H18A 109.9
N6 C18 H18B 109.9
C17 C18 H18A 109.9
C17 C18 H18B 109.9
H18A C18 H18B 108.3
N5 C19 H19A 109.3
N5 C19 H19B 109.3
N5 C19 C20 111.7(4)
H19A C19 H19B 107.9
C20 C19 H19A 109.3
C20 C19 H19B 109.3
N6 C20 C19 109.0(3)
N6 C20 H20A 109.9
N6 C20 H20B 109.9
C19 C20 H20A 109.9
C19 C20 H20B 109.9
H20A C20 H20B 108.3
N6 C21 H21A 108.6
N6 C21 H21B 108.6
H21A C21 H21B 107.6
C24 C21 N6 114.7(3)
C24 C21 H21A 108.6
C24 C21 H21B 108.6
C23 C22 C7 119.7(4)
C23 C22 C27 119.8(4)
C27 C22 C7 120.3(4)
C22 C23 C28 119.5(4)
C24 C23 C22 119.8(4)
C24 C23 C28 120.3(4)
C23 C24 C21 120.1(3)
C23 C24 C25 120.5(4)
C25 C24 C21 119.2(4)
C24 C25 C29 119.8(4)
C26 C25 C24 118.7(4)
C26 C25 C29 121.1(4)
C25 C26 C14 119.3(4)
C27 C26 C14 119.2(4)
C27 C26 C25 121.3(4)
C22 C27 C30 120.6(4)
C26 C27 C22 119.3(4)
C26 C27 C30 119.7(4)
C23 C28 H28A 109.5
C23 C28 H28B 109.5
C23 C28 H28C 109.5
H28A C28 H28B 109.5
H28A C28 H28C 109.5
H28B C28 H28C 109.5
C25 C29 H29A 109.5
C25 C29 H29B 109.5
C25 C29 H29C 109.5
H29A C29 H29B 109.5
H29A C29 H29C 109.5
H29B C29 H29C 109.5
C27 C30 H30A 109.5
C27 C30 H30B 109.5
C27 C30 H30C 109.5
H30A C30 H30B 109.5
H30A C30 H30C 109.5
H30B C30 H30C 109.5
N7 C31 H31A 109.4
N7 C31 H31B 109.4
N7 C31 C32 111.2(4)
H31A C31 H31B 108.0
C32 C31 H31A 109.4
C32 C31 H31B 109.4
N8 C32 C31 109.5(4)
N8 C32 H32A 109.8
N8 C32 H32B 109.8
C31 C32 H32A 109.8
C31 C32 H32B 109.8
H32A C32 H32B 108.2
N7 C33 H33A 109.2
N7 C33 H33B 109.2
N7 C33 C34 112.0(4)
H33A C33 H33B 107.9
C34 C33 H33A 109.2
C34 C33 H33B 109.2
N8 C34 C33 109.4(4)
N8 C34 H34A 109.8
N8 C34 H34B 109.8
C33 C34 H34A 109.8
C33 C34 H34B 109.8
H34A C34 H34B 108.2
N7 C35 H35A 109.4
N7 C35 H35B 109.4
N7 C35 C36 111.1(4)
H35A C35 H35B 108.0
C36 C35 H35A 109.4
C36 C35 H35B 109.4
N8 C36 C35 110.3(4)
N8 C36 H36A 109.6
N8 C36 H36B 109.6
C35 C36 H36A 109.6
C35 C36 H36B 109.6
H36A C36 H36B 108.1
N8 C37 H37A 108.3
N8 C37 H37B 108.3
N8 C37 C52 116.1(3)
H37A C37 H37B 107.4
C52 C37 H37A 108.3
C52 C37 H37B 108.3
N9 C38 H38A 109.1
N9 C38 H38B 109.1
N9 C38 C39 112.3(4)
H38A C38 H38B 107.9
C39 C38 H38A 109.1
C39 C38 H38B 109.1
N10 C39 C38 108.7(4)
N10 C39 H39A 110.0
N10 C39 H39B 110.0
C38 C39 H39A 110.0
C38 C39 H39B 110.0
H39A C39 H39B 108.3
N9 C40 H40A 109.2
N9 C40 H40B 109.2
N9 C40 C41 112.1(4)
H40A C40 H40B 107.9
C41 C40 H40A 109.2
C41 C40 H40B 109.2
N10 C41 C40 108.5(3)
N10 C41 H41A 110.0
N10 C41 H41B 110.0
C40 C41 H41A 110.0
C40 C41 H41B 110.0
H41A C41 H41B 108.4
N9 C42 H42A 109.2
N9 C42 H42B 109.2
N9 C42 C43 111.8(4)
H42A C42 H42B 107.9
C43 C42 H42A 109.2
C43 C42 H42B 109.2
N10 C43 C42 108.9(3)
N10 C43 H43A 109.9
N10 C43 H43B 109.9
C42 C43 H43A 109.9
C42 C43 H43B 109.9
H43A C43 H43B 108.3
N10 C44 H44A 108.5
N10 C44 H44B 108.5
H44A C44 H44B 107.5
C54 C44 N10 115.2(3)
C54 C44 H44A 108.5
C54 C44 H44B 108.5
N11 C45 H45A 109.3
N11 C45 H45B 109.3
N11 C45 C46 111.7(5)
H45A C45 H45B 107.9
C46 C45 H45A 109.3
C46 C45 H45B 109.3
N12 C46 C45 108.6(4)
N12 C46 H46A 110.0
N12 C46 H46B 110.0
C45 C46 H46A 110.0
C45 C46 H46B 110.0
H46A C46 H46B 108.4
N11 C47 H47A 109.1
N11 C47 H47B 109.1
N11 C47 C48 112.7(5)
H47A C47 H47B 107.8
C48 C47 H47A 109.1
C48 C47 H47B 109.1
N12 C48 C47 107.6(5)
N12 C48 H48A 110.2
N12 C48 H48B 110.2
C47 C48 H48A 110.2
C47 C48 H48B 110.2
H48A C48 H48B 108.5
N11 C49 H49A 109.3
N11 C49 H49B 109.3
N11 C49 C50 111.7(6)
H49A C49 H49B 107.9
C50 C49 H49A 109.3
C50 C49 H49B 109.3
N12 C50 C49 108.2(5)
N12 C50 H50A 110.1
N12 C50 H50B 110.1
C49 C50 H50A 110.1
C49 C50 H50B 110.1
H50A C50 H50B 108.4
N12 C51 H51A 108.3
N12 C51 H51B 108.3
H51A C51 H51B 107.4
C56 C51 N12 115.8(3)
C56 C51 H51A 108.3
C56 C51 H51B 108.3
C53 C52 C37 119.7(4)
C57 C52 C37 120.0(4)
C57 C52 C53 120.2(4)
C52 C53 C58 119.5(4)
C54 C53 C52 119.5(4)
C54 C53 C58 120.6(4)
C53 C54 C44 120.0(3)
C53 C54 C55 121.0(4)
C55 C54 C44 118.8(4)
C54 C55 C59 120.1(4)
C56 C55 C54 118.5(4)
C56 C55 C59 121.0(4)
C55 C56 C51 119.1(4)
C57 C56 C51 120.0(4)
C57 C56 C55 120.8(4)
C52 C57 C60 120.6(4)
C56 C57 C52 119.4(4)
C56 C57 C60 119.5(4)
C53 C58 H58A 109.5
C53 C58 H58B 109.5
C53 C58 H58C 109.5
H58A C58 H58B 109.5
H58A C58 H58C 109.5
H58B C58 H58C 109.5
C55 C59 H59A 109.5
C55 C59 H59B 109.5
C55 C59 H59C 109.5
H59A C59 H59B 109.5
H59A C59 H59C 109.5
H59B C59 H59C 109.5
C57 C60 H60A 109.5
C57 C60 H60B 109.5
C57 C60 H60C 109.5
H60A C60 H60B 109.5
H60A C60 H60C 109.5
H60B C60 H60C 109.5

loop_
_geom_bond_atom_site_label_1
_geom_bond_atom_site_label_2
_geom_bond_distance
P1 F1 1.604(4)
P1 F2 1.605(4)
P1 F3 1.595(4)
P1 F4 1.560(5)
P1 F5 1.582(4)
P1 F6 1.582(4)
P2 F7 1.604(3)
P2 F8 1.588(4)
P2 F9 1.602(3)
P2 F10 1.603(3)
P2 F11 1.587(3)
P2 F12 1.598(3)
P3 F13 1.580(4)
P3 F14 1.599(4)
P3 F15 1.589(3)
P3 F16 1.582(4)
P3 F17 1.594(4)
P3 F18 1.597(3)
P4 F19 1.583(4)
P4 F20 1.599(3)
P4 F21A 1.79(4)
P4 F21B 1.543(18)
P4 F22 1.587(4)
P4 F23 1.599(3)
P4 F24 1.595(4)
P5A F25 1.564(4)
P5A F26A 1.598(7)
P5A F27 1.637(6)
P5A F28A 1.605(6)
P5A F29A 1.562(7)
P5A F30A 1.624(7)
P5B F25 1.714(17)
P5B F26B 1.587(17)
P5B F27 1.449(16)
P5B F28B 1.52(2)
P5B F29B 1.60(2)
P5B F30B 1.569(19)
P6 F31 1.564(4)
P6 F32A 1.547(11)
P6 F32B 1.564(10)
P6 F33 1.597(4)
P6 F34A 1.699(7)
P6 F34B 1.422(9)
P6 F35A 1.629(8)
P6 F35B 1.617(8)
P6 F36A 1.468(8)
P6 F36B 1.736(8)
O1 H1C 0.878(7)
O1 H1D 0.878(6)
O2A H2AA 0.878(6)
O2A H2AB 0.872(6)
O2A H2BA 1.209(7)
O2B H2AA 1.097(17)
O2B H2BA 0.878(14)
O2B H2BB 0.89(2)
O3 H3C 0.870(4)
O3 H3D 0.871(5)
O4 H4C 0.871(5)
O4 H4D 0.875(6)
O5A H5AA 0.886(10)
O5A H5AB 0.877(10)
O5A H5BB 1.012(11)
O5B H5AB 1.384(12)
O5B H5BA 0.872(10)
O5B H5BB 0.871(10)
O6 H6C 0.864(15)
O6 H6D 0.915(16)
O7A H7AA 0.890(13)
O7A H7AB 0.877(12)
O7B H7AB 0.954(11)
O8 H8C 0.873(12)
O8 H8D 0.890(13)
O9 H9C 0.884(12)
O9 H9D 0.894(14)
O10 H10C 0.881(8)
O10 H10D 0.878(7)
O11 H11C 0.867(5)
O11 H11D 0.884(7)
O12A H12C 0.874(13)
O12A H12D 0.888(13)
O12A H12E 0.940(12)
O12A H12F 0.903(13)
O12B H12C 0.99(2)
O12B H12D 1.18(2)
O12B H12E 0.88(2)
O12B H12F 0.87(2)
O13A H13C 0.865(9)
O13A H13D 0.881(10)
O13A H13E 0.454(7)
O13A H13F 1.111(10)
O13B H13C 0.895(16)
O13B H13E 1.02(2)
O13B H13F 0.784(14)
O14A H14C 0.88(2)
O14A H14D 0.895(13)
O14A H14E 1.409(12)
O14A H14F 0.74(2)
O14B H14C 1.09(2)
O14B H14D 0.43(2)
O14B H14E 0.93(2)
O14B H14F 0.85(2)
N1 C1 1.461(8)
N1 C3 1.466(8)
N1 C5 1.475(7)
N2 C2 1.509(6)
N2 C4 1.518(6)
N2 C6 1.506(6)
N2 C7 1.527(6)
N3 C8 1.469(6)
N3 C10 1.447(8)
N3 C12 1.471(8)
N4 C9 1.497(6)
N4 C11 1.518(5)
N4 C13 1.500(6)
N4 C14 1.539(5)
N5 C15 1.448(6)
N5 C17 1.468(6)
N5 C19 1.467(5)
N6 C16 1.507(5)
N6 C18 1.527(5)
N6 C20 1.512(5)
N6 C21 1.529(5)
N7 C31 1.467(6)
N7 C33 1.471(7)
N7 C35 1.466(7)
N8 C32 1.517(5)
N8 C34 1.512(6)
N8 C36 1.511(6)
N8 C37 1.519(6)
N9 C38 1.459(6)
N9 C40 1.461(6)
N9 C42 1.474(6)
N10 C39 1.500(5)
N10 C41 1.517(5)
N10 C43 1.522(5)
N10 C44 1.522(5)
N11 C45 1.468(8)
N11 C47 1.428(9)
N11 C49 1.469(9)
N12 C46 1.513(6)
N12 C48 1.513(6)
N12 C50 1.506(8)
N12 C51 1.534(5)
C1 H1A 0.9900
C1 H1B 0.9900
C1 C2 1.524(8)
C2 H2A 0.9900
C2 H2B 0.9900
C3 H3A 0.9900
C3 H3B 0.9900
C3 C4 1.518(8)
C4 H4A 0.9900
C4 H4B 0.9900
C5 H5A 0.9900
C5 H5B 0.9900
C5 C6 1.536(7)
C6 H6A 0.9900
C6 H6B 0.9900
C7 H7A 0.9900
C7 H7B 0.9900
C7 C22 1.519(6)
C8 H8A 0.9900
C8 H8B 0.9900
C8 C9 1.546(6)
C9 H9A 0.9900
C9 H9B 0.9900
C10 H10A 0.9900
C10 H10B 0.9900
C10 C11 1.534(7)
C11 H11A 0.9900
C11 H11B 0.9900
C12 H12A 0.9900
C12 H12B 0.9900
C12 C13 1.544(7)
C13 H13A 0.9900
C13 H13B 0.9900
C14 H14A 0.9900
C14 H14B 0.9900
C14 C26 1.523(5)
C15 H15A 0.9900
C15 H15B 0.9900
C15 C16 1.544(6)
C16 H16A 0.9900
C16 H16B 0.9900
C17 H17A 0.9900
C17 H17B 0.9900
C17 C18 1.532(7)
C18 H18A 0.9900
C18 H18B 0.9900
C19 H19A 0.9900
C19 H19B 0.9900
C19 C20 1.541(6)
C20 H20A 0.9900
C20 H20B 0.9900
C21 H21A 0.9900
C21 H21B 0.9900
C21 C24 1.521(6)
C22 C23 1.412(6)
C22 C27 1.420(6)
C23 C24 1.405(6)
C23 C28 1.526(5)
C24 C25 1.416(5)
C25 C26 1.401(6)
C25 C29 1.519(6)
C26 C27 1.400(7)
C27 C30 1.528(6)
C28 H28A 0.9800
C28 H28B 0.9800
C28 H28C 0.9800
C29 H29A 0.9800
C29 H29B 0.9800
C29 H29C 0.9800
C30 H30A 0.9800
C30 H30B 0.9800
C30 H30C 0.9800
C31 H31A 0.9900
C31 H31B 0.9900
C31 C32 1.541(7)
C32 H32A 0.9900
C32 H32B 0.9900
C33 H33A 0.9900
C33 H33B 0.9900
C33 C34 1.527(8)
C34 H34A 0.9900
C34 H34B 0.9900
C35 H35A 0.9900
C35 H35B 0.9900
C35 C36 1.531(7)
C36 H36A 0.9900
C36 H36B 0.9900
C37 H37A 0.9900
C37 H37B 0.9900
C37 C52 1.520(6)
C38 H38A 0.9900
C38 H38B 0.9900
C38 C39 1.541(6)
C39 H39A 0.9900
C39 H39B 0.9900
C40 H40A 0.9900
C40 H40B 0.9900
C40 C41 1.542(7)
C41 H41A 0.9900
C41 H41B 0.9900
C42 H42A 0.9900
C42 H42B 0.9900
C42 C43 1.533(6)
C43 H43A 0.9900
C43 H43B 0.9900
C44 H44A 0.9900
C44 H44B 0.9900
C44 C54 1.517(6)
C45 H45A 0.9900
C45 H45B 0.9900
C45 C46 1.538(6)
C46 H46A 0.9900
C46 H46B 0.9900
C47 H47A 0.9900
C47 H47B 0.9900
C47 C48 1.542(8)
C48 H48A 0.9900
C48 H48B 0.9900
C49 H49A 0.9900
C49 H49B 0.9900
C49 C50 1.543(7)
C50 H50A 0.9900
C50 H50B 0.9900
C51 H51A 0.9900
C51 H51B 0.9900
C51 C56 1.519(5)
C52 C53 1.420(6)
C52 C57 1.414(6)
C53 C54 1.399(6)
C53 C58 1.517(5)
C54 C55 1.419(5)
C55 C56 1.417(6)
C55 C59 1.507(7)
C56 C57 1.408(7)
C57 C60 1.522(6)
C58 H58A 0.9800
C58 H58B 0.9800
C58 H58C 0.9800
C59 H59A 0.9800
C59 H59B 0.9800
C59 H59C 0.9800
C60 H60A 0.9800
C60 H60B 0.9800
C60 H60C 0.9800

loop_
_geom_hbond_atom_site_label_D
_geom_hbond_atom_site_label_H
_geom_hbond_atom_site_label_A
_geom_hbond_distance_DH
_geom_hbond_distance_HA
_geom_hbond_distance_DA
_geom_hbond_angle_DHA
_geom_hbond_site_symmetry_A
O1 H1C O7A 0.878(7) 2.124(12) 2.997(14) 171.9(4) 2_767
O1 H1C O7B 0.878(7) 1.827(11) 2.561(12) 139.7(6) 2_767
O1 H1D O2A 0.878(6) 1.835(7) 2.689(9) 163.5(4) .
O1 H1D O2B 0.878(6) 1.974(16) 2.825(17) 163.0(7) .
O2A H2AA O3 0.878(6) 1.903(5) 2.775(8) 172.3(5) .
O2A H2AB F12 0.872(6) 2.115(3) 2.892(7) 147.9(4) 2_667
O2B H2BA O3 0.878(14) 1.706(5) 2.540(14) 157.5(13) .
O3 H3C N3 0.870(4) 1.958(4) 2.827(6) 176.5(4) 1_665
O3 H3D O4 0.871(5) 1.820(5) 2.690(7) 176.4(4) .
O4 H4C N7 0.871(5) 1.984(4) 2.851(6) 172.7(4) 2_767
O4 H4D O5A 0.875(6) 2.184(13) 2.984(14) 151.9(4) .
O4 H4D O5B 0.875(6) 1.660(10) 2.529(12) 171.9(5) .
O5A H5AA F32A 0.886(10) 2.367(12) 3.077(15) 137.3(7) 1_665
O5A H5AA F32B 0.886(10) 2.204(12) 3.011(15) 151.2(8) 1_665
O5A H5AB F25 0.877(10) 2.083(3) 2.951(10) 170.0(8) .
O5B H5BA F31 0.872(10) 1.848(5) 2.703(12) 166.1(9) 1_665
O6 H6C O1 0.864(15) 1.950(5) 2.768(16) 157.4(11) 1_655
O6 H6D O5A 0.915(16) 2.119(15) 3.01(2) 166.1(10) .
O7A H7AA F28B 0.890(13) 1.72(4) 2.60(4) 169.8(10) .
O7A H7AB O6 0.877(12) 1.967(15) 2.84(2) 172.8(9) .
O8 H8C O9 0.873(12) 1.753(13) 2.625(17) 177.5(7) .
O8 H8D F16 0.890(13) 2.314(4) 2.929(10) 126.2(7) .
O9 H9C O14A 0.884(12) 1.923(14) 2.804(18) 174.8(11) 2_656
O9 H9D O10 0.894(14) 2.073(11) 2.966(18) 176.8(8) 2_666
O10 H10C F24 0.881(8) 2.045(4) 2.843(9) 149.9(7) .
O10 H10D F5 0.878(7) 2.105(4) 2.966(8) 166.7(6) 2_666
O10 H10D F6 0.878(7) 2.433(5) 3.057(11) 128.4(7) 2_666
O11 H11C N1 0.867(5) 2.006(5) 2.836(7) 159.8(4) 1_565
O11 H11D O10 0.884(7) 1.932(9) 2.798(11) 165.8(4) .
O12A H12C N11 0.874(13) 1.994(5) 2.863(14) 173.3(8) 2_666
O12A H12D O11 0.888(13) 1.745(5) 2.630(14) 173.0(7) .
O12B H12E N11 0.88(2) 1.986(4) 2.84(2) 162.7(15) 2_666
O12B H12F O11 0.87(2) 2.000(6) 2.81(2) 156.4(14) .
O13A H13C O12A 0.865(9) 2.046(12) 2.866(15) 157.7(7) .
O13A H13D F21A 0.881(10) 1.82(4) 2.69(4) 172.0(18) 2_566
O13A H13D F21B 0.881(10) 2.08(2) 2.94(3) 164.6(11) 2_566
O13B H13F O12B 0.784(14) 1.69(2) 2.47(3) 170(2) .
O14A H14C O8 0.88(2) 1.852(10) 2.67(2) 152.3(9) .
O14A H14D O13A 0.895(13) 2.023(12) 2.916(18) 175.8(12) 1_645
O14B H14E O13B 0.93(2) 1.50(2) 2.43(3) 175.1(13) 1_645
O14B H14F O8 0.85(2) 2.066(9) 2.91(2) 173.0(13) .

loop_
_geom_torsion_atom_site_label_1
_geom_torsion_atom_site_label_2
_geom_torsion_atom_site_label_3
_geom_torsion_atom_site_label_4
_geom_torsion
F25 P5A F27 P5B -102(3)
F25 P5B F27 P5A 63(2)
F26A P5A F25 P5B 148(2)
F26A P5A F27 P5B 167(3)
F26B P5B F25 P5A -20(2)
F26B P5B F27 P5A -24(2)
F27 P5A F25 P5B 58(2)
F27 P5B F25 P5A -106(3)
F28A P5A F25 P5B 162(30)
F28A P5A F27 P5B 79(2)
F28B P5B F25 P5A 24(31)
F28B P5B F27 P5A -115(3)
F29A P5A F25 P5B -34(2)
F29A P5A F27 P5B -11(2)
F29B P5B F25 P5A 160(3)
F29B P5B F27 P5A 154(3)
F30A P5A F25 P5B -123(2)
F30A P5A F27 P5B 154(17)
F30B P5B F25 P5A 69(2)
F30B P5B F27 P5A 4(10)
N1 C1 C2 N2 -0.9(7)
N1 C3 C4 N2 0.9(7)
N1 C5 C6 N2 2.1(6)
N2 C7 C22 C23 93.1(5)
N2 C7 C22 C27 -91.9(5)
N3 C8 C9 N4 11.1(6)
N3 C10 C11 N4 13.6(7)
N3 C12 C13 N4 14.2(6)
N4 C14 C26 C25 -89.1(5)
N4 C14 C26 C27 95.6(5)
N5 C15 C16 N6 -3.6(5)
N5 C17 C18 N6 -2.8(5)
N5 C19 C20 N6 -2.3(6)
N6 C21 C24 C23 -91.9(4)
N6 C21 C24 C25 93.8(4)
N7 C31 C32 N8 -6.6(6)
N7 C33 C34 N8 -4.4(6)
N7 C35 C36 N8 -2.4(6)
N8 C37 C52 C53 92.8(4)
N8 C37 C52 C57 -91.9(5)
N9 C38 C39 N10 -3.5(5)
N9 C40 C41 N10 -3.8(5)
N9 C42 C43 N10 -3.0(6)
N10 C44 C54 C53 -92.1(4)
N10 C44 C54 C55 93.1(4)
N11 C45 C46 N12 5.4(8)
N11 C47 C48 N12 11.1(8)
N11 C49 C50 N12 9.2(7)
N12 C51 C56 C55 -90.0(5)
N12 C51 C56 C57 93.9(5)
C1 N1 C3 C4 57.9(7)
C1 N1 C5 C6 -60.7(6)
C2 N2 C4 C3 -59.5(6)
C2 N2 C6 C5 56.9(5)
C2 N2 C7 C22 62.5(5)
C3 N1 C1 C2 -57.8(7)
C3 N1 C5 C6 57.7(6)
C4 N2 C2 C1 59.5(6)
C4 N2 C6 C5 -60.3(5)
C4 N2 C7 C22 -179.2(4)
C5 N1 C1 C2 60.5(7)
C5 N1 C3 C4 -60.0(7)
C6 N2 C2 C1 -57.6(6)
C6 N2 C4 C3 58.5(6)
C6 N2 C7 C22 -61.0(5)
C7 N2 C2 C1 177.1(4)
C7 N2 C4 C3 179.8(4)
C7 N2 C6 C5 -178.1(4)
C7 C22 C23 C24 177.6(4)
C7 C22 C23 C28 5.5(6)
C7 C22 C27 C26 -177.7(4)
C7 C22 C27 C30 -4.6(6)
C8 N3 C10 C11 49.7(7)
C8 N3 C12 C13 -67.3(6)
C9 N4 C11 C10 -66.8(5)
C9 N4 C13 C12 51.3(5)
C9 N4 C14 C26 58.3(5)
C10 N3 C8 C9 -64.8(6)
C10 N3 C12 C13 50.3(6)
C11 N4 C9 C8 52.1(5)
C11 N4 C13 C12 -66.1(5)
C11 N4 C14 C26 176.8(4)
C12 N3 C8 C9 52.5(6)
C12 N3 C10 C11 -66.4(6)
C13 N4 C9 C8 -65.2(5)
C13 N4 C11 C10 51.2(5)
C13 N4 C14 C26 -65.2(5)
C14 N4 C9 C8 169.7(4)
C14 N4 C11 C10 171.8(5)
C14 N4 C13 C12 176.7(4)
C14 C26 C27 C22 -179.2(4)
C14 C26 C27 C30 7.6(6)
C15 N5 C17 C18 60.5(5)
C15 N5 C19 C20 -57.5(5)
C16 N6 C18 C17 -57.4(4)
C16 N6 C20 C19 59.8(5)
C16 N6 C21 C24 58.0(4)
C17 N5 C15 C16 -56.9(4)
C17 N5 C19 C20 60.3(5)
C18 N6 C16 C15 60.9(4)
C18 N6 C20 C19 -57.2(5)
C18 N6 C21 C24 176.1(3)
C19 N5 C15 C16 61.2(5)
C19 N5 C17 C18 -57.2(5)
C20 N6 C16 C15 -56.4(4)
C20 N6 C18 C17 60.3(4)
C20 N6 C21 C24 -65.1(5)
C21 N6 C16 C15 178.5(3)
C21 N6 C18 C17 -178.3(3)
C21 N6 C20 C19 -175.3(4)
C21 C24 C25 C26 -177.9(3)
C21 C24 C25 C29 8.9(6)
C22 C23 C24 C21 -179.4(4)
C22 C23 C24 C25 -5.2(6)
C23 C22 C27 C26 -2.7(6)
C23 C22 C27 C30 170.5(4)
C23 C24 C25 C26 7.8(6)
C23 C24 C25 C29 -165.3(4)
C24 C25 C26 C14 176.7(4)
C24 C25 C26 C27 -8.1(6)
C25 C26 C27 C22 5.5(6)
C25 C26 C27 C30 -167.6(4)
C27 C22 C23 C24 2.5(6)
C27 C22 C23 C28 -169.6(4)
C28 C23 C24 C21 -7.4(6)
C28 C23 C24 C25 166.9(4)
C29 C25 C26 C14 -10.2(6)
C29 C25 C26 C27 165.0(4)
C31 N7 C33 C34 61.4(6)
C31 N7 C35 C36 -58.5(5)
C32 N8 C34 C33 -56.1(5)
C32 N8 C36 C35 58.7(5)
C32 N8 C37 C52 63.2(5)
C33 N7 C31 C32 -54.5(6)
C33 N7 C35 C36 59.9(5)
C34 N8 C32 C31 62.3(5)
C34 N8 C36 C35 -57.2(5)
C34 N8 C37 C52 -178.7(4)
C35 N7 C31 C32 63.7(6)
C35 N7 C33 C34 -56.3(6)
C36 N8 C32 C31 -53.3(5)
C36 N8 C34 C33 60.7(5)
C36 N8 C37 C52 -60.1(5)
C37 N8 C32 C31 -179.1(4)
C37 N8 C34 C33 -176.9(4)
C37 N8 C36 C35 -176.4(4)
C37 C52 C53 C54 179.2(4)
C37 C52 C53 C58 6.1(6)
C37 C52 C57 C56 -178.9(4)
C37 C52 C57 C60 -6.6(6)
C38 N9 C40 C41 61.2(5)
C38 N9 C42 C43 -56.4(5)
C39 N10 C41 C40 -57.0(4)
C39 N10 C43 C42 60.1(5)
C39 N10 C44 C54 56.6(4)
C40 N9 C38 C39 -57.1(4)
C40 N9 C42 C43 60.9(5)
C41 N10 C39 C38 61.0(4)
C41 N10 C43 C42 -57.4(5)
C41 N10 C44 C54 175.1(3)
C42 N9 C38 C39 60.6(5)
C42 N9 C40 C41 -56.8(5)
C43 N10 C39 C38 -56.2(4)
C43 N10 C41 C40 61.2(4)
C43 N10 C44 C54 -66.9(5)
C44 N10 C39 C38 178.7(3)
C44 N10 C41 C40 -178.1(3)
C44 N10 C43 C42 -174.8(4)
C44 C54 C55 C56 -177.9(3)
C44 C54 C55 C59 9.4(6)
C45 N11 C47 C48 50.9(8)
C45 N11 C49 C50 -65.3(7)
C46 N12 C48 C47 -65.2(6)
C46 N12 C50 C49 53.7(5)
C46 N12 C51 C56 56.4(6)
C47 N11 C45 C46 -60.7(7)
C47 N11 C49 C50 54.1(7)
C48 N12 C46 C45 55.7(6)
C48 N12 C50 C49 -63.8(5)
C48 N12 C51 C56 174.8(5)
C49 N11 C45 C46 56.5(7)
C49 N11 C47 C48 -66.0(7)
C50 N12 C46 C45 -62.1(6)
C50 N12 C48 C47 53.1(6)
C50 N12 C51 C56 -66.9(5)
C51 N12 C46 C45 173.3(5)
C51 N12 C48 C47 173.4(5)
C51 N12 C50 C49 178.9(4)
C51 C56 C57 C52 -178.6(4)
C51 C56 C57 C60 9.0(6)
C52 C53 C54 C44 179.5(3)
C52 C53 C54 C55 -5.8(6)
C53 C52 C57 C56 -3.6(6)
C53 C52 C57 C60 168.7(4)
C53 C54 C55 C56 7.4(6)
C53 C54 C55 C59 -165.3(4)
C54 C55 C56 C51 176.8(4)
C54 C55 C56 C57 -7.1(6)
C55 C56 C57 C52 5.3(6)
C55 C56 C57 C60 -167.1(4)
C57 C52 C53 C54 3.9(6)
C57 C52 C53 C58 -169.2(4)
C58 C53 C54 C44 -7.5(6)
C58 C53 C54 C55 167.2(4)
C59 C55 C56 C51 -10.6(6)
C59 C55 C56 C57 165.5(4)
